data_1556461
loop_
_publ_author_name
'Marshall, G.'
'Wooles, A.J.'
'Mills, D.P.'
'Lewis, W.'
'Blake, A.J.'
'Liddle, S.T.'

_publ_section_title
;
 Synthesis and Characterisation of Lanthanide N-Trimethylsilyl and
 -Mesityl Functionalised Bis(iminophosphorano)methanides and
 -Methanediides
;
_journal_name_full Inorganics
_journal_page_first 46
_journal_page_last 69
_journal_paper_doi 10.3390/inorganics1010046
_journal_volume 1
_journal_year 2013
_chemical_formula_moiety 'C86 H85 Ce N4 P4, 2(C6 H14)'
_chemical_formula_sum 'C98 H113 Ce N4 P4'
_chemical_formula_weight 1610.92
_space_group_IT_number 2
_space_group_name_Hall '-P 1'
_space_group_name_H-M_alt 'P -1'
_symmetry_cell_setting triclinic
_symmetry_space_group_name_Hall '-P 1'
_symmetry_space_group_name_H-M 'P -1'
_atom_sites_solution_hydrogens 'geom, Me from difmap'
_atom_sites_solution_primary direct
_atom_sites_solution_secondary difmap
_cell_angle_alpha 97.388(2)
_cell_angle_beta 92.382(2)
_cell_angle_gamma 97.146(2)
_cell_formula_units_Z 4
_cell_length_a 13.6367(15)
_cell_length_b 21.346(2)
_cell_length_c 29.100(3)
_cell_measurement_reflns_used 9841
_cell_measurement_temperature 90(2)
_cell_measurement_theta_max 26.05
_cell_measurement_theta_min 2.23
_cell_volume 8320.8(15)
_computing_cell_refinement 'Bruker SAINT version 6.36A (Bruker, 2002)'
_computing_data_collection 'Bruker SMART version 5.625 (Bruker, 2001)'
_computing_data_reduction 'Bruker SAINT; SHELXTL (Sheldrick, 2008)'
_computing_molecular_graphics 'SHELXTL (Sheldrick, 2008)'
_computing_publication_material 'enCIFer (Allen et al., 2004); PLATON (Spek, 2009)'
_computing_structure_refinement 'SHELXL97 (Sheldrick, 2008)'
_computing_structure_solution 'SHELXTL (Sheldrick, 2008)'
_diffrn_ambient_temperature 90(2)
_diffrn_measured_fraction_theta_full 0.994
_diffrn_measured_fraction_theta_max 0.994
_diffrn_measurement_device_type 'Bruker SMART APEX CCD diffractometer'
_diffrn_measurement_method '\w rotation with narrow frames'
_diffrn_radiation_monochromator graphite
_diffrn_radiation_source 'normal-focus sealed tube'
_diffrn_radiation_type MoK\a
_diffrn_radiation_wavelength 0.71073
_diffrn_reflns_av_R_equivalents 0.061
_diffrn_reflns_av_sigmaI/netI 0.106
_diffrn_reflns_limit_h_max 16
_diffrn_reflns_limit_h_min -16
_diffrn_reflns_limit_k_max 25
_diffrn_reflns_limit_k_min -25
_diffrn_reflns_limit_l_max 34
_diffrn_reflns_limit_l_min -34
_diffrn_reflns_number 61396
_diffrn_reflns_theta_full 25.00
_diffrn_reflns_theta_max 25.00
_diffrn_reflns_theta_min 1.84
_diffrn_standards_decay_% 0
_diffrn_standards_interval_count .
_diffrn_standards_number 0
_exptl_absorpt_coefficient_mu 0.674
_exptl_absorpt_correction_T_max 0.75
_exptl_absorpt_correction_T_min 0.60
_exptl_absorpt_correction_type multi-scan
_exptl_absorpt_process_details 'SADABS 2007/2'
_exptl_crystal_colour yellow
_exptl_crystal_density_diffrn 1.286
_exptl_crystal_description column
_exptl_crystal_F_000 3388
_exptl_crystal_size_max 0.12
_exptl_crystal_size_mid 0.08
_exptl_crystal_size_min 0.08
_refine_diff_density_max 2.03
_refine_diff_density_min -2.83
_refine_diff_density_rms 0.17
_refine_ls_extinction_method none
_refine_ls_goodness_of_fit_ref 1.10
_refine_ls_hydrogen_treatment constr
_refine_ls_matrix_type full
_refine_ls_number_parameters 1710
_refine_ls_number_reflns 29171
_refine_ls_number_restraints 668
_refine_ls_restrained_S_all 1.09
_refine_ls_R_factor_all 0.149
_refine_ls_R_factor_gt 0.122
_refine_ls_shift/su_max 0.001
_refine_ls_shift/su_mean 0.000
_refine_ls_structure_factor_coef Fsqd
_refine_ls_weighting_details 'calc w=1/[\s^2^(Fo^2^)+(0.038P)^2^+212.4P] where P=(Fo^2^+2Fc^2^)/3'
_refine_ls_weighting_scheme calc
_refine_ls_wR_factor_gt 0.274
_refine_ls_wR_factor_ref 0.285
_reflns_number_gt 20928
_reflns_number_total 29171
_reflns_threshold_expression I>2\s(I)
_cod_data_source_file inorganics-01-00046-s001.cif
_cod_data_source_block 7b
_cod_original_cell_volume 8320.8(16)
_cod_database_code 1556461

loop_
_symmetry_equiv_pos_as_xyz
'x, y, z'
'-x, -y, -z'

loop_
_atom_site_label
_atom_site_type_symbol
_atom_site_fract_x
_atom_site_fract_y
_atom_site_fract_z
_atom_site_U_iso_or_equiv
_atom_site_adp_type
_atom_site_occupancy
_atom_site_symmetry_multiplicity
_atom_site_calc_flag
_atom_site_refinement_flags
_atom_site_disorder_assembly
_atom_site_disorder_group
Ce1 Ce 0.71245(5) 0.23562(3) 0.40036(2) 0.02397(17) Uani 1 1 d U . .
C1 C 0.5090(8) 0.2480(5) 0.3992(4) 0.0255(15) Uani 1 1 d U . .
P1 P 0.5363(2) 0.32730(14) 0.42397(11) 0.0244(6) Uani 1 1 d U . .
C2 C 0.4624(8) 0.3841(5) 0.4017(4) 0.0244(19) Uani 1 1 d U . .
C3 C 0.4945(9) 0.4485(5) 0.4033(4) 0.031(2) Uani 1 1 d U . .
H3 H 0.5618 0.4643 0.4120 0.037 Uiso 1 1 calc R . .
C4 C 0.4286(8) 0.4909(6) 0.3921(4) 0.031(2) Uani 1 1 d U . .
H4 H 0.4492 0.5355 0.3955 0.037 Uiso 1 1 calc R . .
C5 C 0.3324(9) 0.4656(6) 0.3759(4) 0.034(3) Uani 1 1 d U . .
H5 H 0.2883 0.4932 0.3663 0.041 Uiso 1 1 calc R . .
C6 C 0.3000(9) 0.4018(6) 0.3736(4) 0.035(3) Uani 1 1 d U . .
H6 H 0.2338 0.3854 0.3631 0.041 Uiso 1 1 calc R . .
C7 C 0.3651(8) 0.3609(6) 0.3869(4) 0.031(2) Uani 1 1 d U . .
H7 H 0.3426 0.3168 0.3858 0.037 Uiso 1 1 calc R . .
C8 C 0.4906(8) 0.3281(5) 0.4824(4) 0.0240(18) Uani 1 1 d U . .
C9 C 0.5137(9) 0.2799(6) 0.5080(4) 0.033(2) Uani 1 1 d U . .
H9 H 0.5533 0.2492 0.4951 0.039 Uiso 1 1 calc R . .
C10 C 0.4798(9) 0.2766(6) 0.5515(4) 0.035(2) Uani 1 1 d U . .
H10 H 0.4949 0.2432 0.5681 0.042 Uiso 1 1 calc R . .
C11 C 0.4231(8) 0.3221(6) 0.5714(4) 0.031(2) Uani 1 1 d U . .
H11 H 0.3996 0.3203 0.6015 0.037 Uiso 1 1 calc R . .
C12 C 0.4025(8) 0.3692(6) 0.5463(4) 0.030(2) Uani 1 1 d U . .
H12 H 0.3639 0.4003 0.5595 0.036 Uiso 1 1 calc R . .
C13 C 0.4352(8) 0.3733(5) 0.5027(4) 0.027(2) Uani 1 1 d U . .
H13 H 0.4200 0.4071 0.4864 0.033 Uiso 1 1 calc R . .
N1 N 0.6550(6) 0.3448(4) 0.4221(3) 0.0238(15) Uani 1 1 d U . .
C14 C 0.7091(8) 0.4093(5) 0.4293(5) 0.032(2) Uani 1 1 d U . .
C15 C 0.7392(8) 0.4372(5) 0.3913(5) 0.033(2) Uani 1 1 d U . .
C16 C 0.7875(8) 0.4997(5) 0.3970(5) 0.038(2) Uani 1 1 d U . .
H16 H 0.8066 0.5186 0.3704 0.046 Uiso 1 1 calc R . .
C17 C 0.8083(9) 0.5348(6) 0.4407(5) 0.036(3) Uiso 1 1 d U . .
C18 C 0.7798(9) 0.5062(6) 0.4772(5) 0.046(3) Uani 1 1 d U . .
H18 H 0.7942 0.5295 0.5073 0.055 Uiso 1 1 calc R . .
C19 C 0.7296(9) 0.4436(6) 0.4737(5) 0.040(2) Uani 1 1 d U . .
C20 C 0.7208(8) 0.4032(6) 0.3425(5) 0.034(2) Uani 1 1 d U . .
H20A H 0.7585 0.4277 0.3213 0.051 Uiso 1 1 calc R . .
H20B H 0.6500 0.3991 0.3335 0.051 Uiso 1 1 calc R . .
H20C H 0.7417 0.3608 0.3411 0.051 Uiso 1 1 calc R . .
C21 C 0.7055(9) 0.4132(6) 0.5169(5) 0.044(3) Uani 1 1 d U . .
H21A H 0.7496 0.4349 0.5431 0.066 Uiso 1 1 calc R . .
H21C H 0.7146 0.3681 0.5116 0.066 Uiso 1 1 calc R . .
H21B H 0.6366 0.4171 0.5239 0.066 Uiso 1 1 calc R . .
C22 C 0.8615(10) 0.6017(6) 0.4454(6) 0.059(4) Uani 1 1 d U . .
H22B H 0.9179 0.6029 0.4256 0.089 Uiso 1 1 calc R . .
H22C H 0.8852 0.6155 0.4778 0.089 Uiso 1 1 calc R . .
H22A H 0.8159 0.6304 0.4359 0.089 Uiso 1 1 calc R . .
P2 P 0.4951(2) 0.21557(13) 0.34274(11) 0.0258(6) Uani 1 1 d U . .
C23 C 0.4347(9) 0.2625(5) 0.3049(5) 0.0340(16) Uani 1 1 d U . .
C24 C 0.4871(10) 0.3129(5) 0.2899(5) 0.0371(16) Uani 1 1 d U . .
H24 H 0.5558 0.3228 0.2985 0.045 Uiso 1 1 calc R . .
C25 C 0.4429(10) 0.3501(6) 0.2624(5) 0.0389(17) Uani 1 1 d U . .
H25 H 0.4822 0.3854 0.2527 0.047 Uiso 1 1 calc R . .
C26 C 0.3466(9) 0.3386(6) 0.2486(5) 0.0371(17) Uani 1 1 d U . .
H26 H 0.3185 0.3636 0.2281 0.045 Uiso 1 1 calc R . .
C27 C 0.2857(10) 0.2861(5) 0.2664(5) 0.0353(17) Uani 1 1 d U . .
H27 H 0.2161 0.2779 0.2599 0.042 Uiso 1 1 calc R . .
C28 C 0.3337(9) 0.2497(5) 0.2927(5) 0.0356(16) Uani 1 1 d U . .
H28 H 0.2967 0.2141 0.3033 0.043 Uiso 1 1 calc R . .
C29 C 0.4053(8) 0.1428(5) 0.3378(4) 0.0246(19) Uani 1 1 d U . .
C30 C 0.3650(7) 0.1192(5) 0.3751(4) 0.027(2) Uani 1 1 d U . .
H30 H 0.3786 0.1427 0.4052 0.032 Uiso 1 1 calc R . .
C31 C 0.3046(8) 0.0613(6) 0.3698(5) 0.034(2) Uani 1 1 d U . .
H31 H 0.2766 0.0455 0.3961 0.041 Uiso 1 1 calc R . .
C32 C 0.2844(9) 0.0259(6) 0.3254(5) 0.039(3) Uani 1 1 d U . .
H32 H 0.2453 -0.0147 0.3217 0.047 Uiso 1 1 calc R . .
C33 C 0.3217(8) 0.0504(6) 0.2877(5) 0.035(2) Uani 1 1 d U . .
H33 H 0.3047 0.0277 0.2576 0.042 Uiso 1 1 calc R . .
C34 C 0.3848(8) 0.1088(5) 0.2923(4) 0.030(2) Uani 1 1 d U . .
H34 H 0.4127 0.1247 0.2661 0.036 Uiso 1 1 calc R . .
N2 N 0.6042(6) 0.2016(4) 0.3279(3) 0.0252(15) Uani 1 1 d U . .
C35 C 0.6218(8) 0.1575(5) 0.2879(4) 0.0258(18) Uani 1 1 d U . .
C36 C 0.6526(8) 0.1799(6) 0.2459(4) 0.032(2) Uani 1 1 d U . .
C37 C 0.6690(8) 0.1360(6) 0.2100(4) 0.032(2) Uani 1 1 d U . .
H37 H 0.6881 0.1511 0.1819 0.038 Uiso 1 1 calc R . .
C38 C 0.6599(8) 0.0710(6) 0.2110(4) 0.034(2) Uani 1 1 d U . .
C39 C 0.6329(8) 0.0497(5) 0.2523(4) 0.027(2) Uani 1 1 d U . .
H39 H 0.6253 0.0054 0.2544 0.033 Uiso 1 1 calc R . .
C40 C 0.6167(8) 0.0923(5) 0.2907(4) 0.029(2) Uani 1 1 d U . .
C41 C 0.5988(9) 0.0648(5) 0.3358(4) 0.031(2) Uani 1 1 d U . .
H41C H 0.5998 0.0186 0.3305 0.047 Uiso 1 1 calc R . .
H41A H 0.5343 0.0738 0.3466 0.047 Uiso 1 1 calc R . .
H41B H 0.6510 0.0842 0.3594 0.047 Uiso 1 1 calc R . .
C42 C 0.6718(10) 0.2487(6) 0.2410(5) 0.039(3) Uani 1 1 d U . .
H42B H 0.7344 0.2572 0.2262 0.058 Uiso 1 1 calc R . .
H42C H 0.6759 0.2740 0.2717 0.058 Uiso 1 1 calc R . .
H42A H 0.6178 0.2601 0.2218 0.058 Uiso 1 1 calc R . .
C43 C 0.6868(12) 0.0248(6) 0.1699(4) 0.044(3) Uani 1 1 d U . .
H43A H 0.7334 0.0479 0.1512 0.066 Uiso 1 1 calc R . .
H43B H 0.6267 0.0068 0.1507 0.066 Uiso 1 1 calc R . .
H43C H 0.7176 -0.0096 0.1816 0.066 Uiso 1 1 calc R . .
C44 C 0.8453(7) 0.1529(5) 0.3997(4) 0.0229(14) Uani 1 1 d U . .
H44 H 0.8247 0.1153 0.3756 0.027 Uiso 1 1 calc R . .
P3 P 0.93473(19) 0.20403(13) 0.38022(10) 0.0213(6) Uani 1 1 d U . .
C45 C 1.0538(7) 0.2153(5) 0.4125(4) 0.022(2) Uani 1 1 d U . .
C46 C 1.0870(8) 0.1600(5) 0.4260(4) 0.026(2) Uani 1 1 d U . .
H46 H 1.0477 0.1198 0.4182 0.032 Uiso 1 1 calc R . .
C47 C 1.1788(8) 0.1646(6) 0.4513(4) 0.032(3) Uani 1 1 d U . .
H47 H 1.2014 0.1276 0.4607 0.038 Uiso 1 1 calc R . .
C48 C 1.2355(8) 0.2233(6) 0.4624(4) 0.030(2) Uani 1 1 d U . .
H48 H 1.2986 0.2260 0.4781 0.037 Uiso 1 1 calc R . .
C49 C 1.2032(7) 0.2766(6) 0.4513(4) 0.028(2) Uani 1 1 d U . .
H49 H 1.2415 0.3167 0.4614 0.034 Uiso 1 1 calc R . .
C50 C 1.1129(7) 0.2741(5) 0.4247(4) 0.028(2) Uani 1 1 d U . .
H50 H 1.0927 0.3118 0.4154 0.033 Uiso 1 1 calc R . .
C51 C 0.9654(8) 0.1684(5) 0.3234(4) 0.0256(19) Uani 1 1 d U . .
C52 C 1.0646(8) 0.1721(5) 0.3106(4) 0.029(2) Uani 1 1 d U . .
H52 H 1.1164 0.1945 0.3315 0.035 Uiso 1 1 calc R . .
C53 C 1.0859(9) 0.1428(6) 0.2673(4) 0.039(3) Uani 1 1 d U . .
H53 H 1.1526 0.1469 0.2587 0.046 Uiso 1 1 calc R . .
C54 C 1.0155(9) 0.1092(6) 0.2373(4) 0.034(3) Uani 1 1 d U . .
H54 H 1.0316 0.0892 0.2080 0.041 Uiso 1 1 calc R . .
C55 C 0.9150(10) 0.1042(6) 0.2508(5) 0.041(3) Uani 1 1 d U . .
H55 H 0.8639 0.0800 0.2304 0.049 Uiso 1 1 calc R . .
C56 C 0.8926(9) 0.1337(7) 0.2923(5) 0.041(3) Uani 1 1 d U . .
H56 H 0.8255 0.1305 0.3003 0.049 Uiso 1 1 calc R . .
N3 N 0.8843(6) 0.2706(4) 0.3811(3) 0.0246(15) Uani 1 1 d U . .
C57 C 0.9337(8) 0.3320(5) 0.3763(4) 0.0277(19) Uani 1 1 d U . .
C58 C 0.9572(9) 0.3508(5) 0.3332(4) 0.031(2) Uani 1 1 d U . .
C59 C 1.0027(8) 0.4122(6) 0.3309(5) 0.032(2) Uani 1 1 d U . .
H59 H 1.0194 0.4239 0.3015 0.039 Uiso 1 1 calc R . .
C60 C 1.0247(8) 0.4573(5) 0.3702(4) 0.028(2) Uani 1 1 d U . .
C61 C 1.0000(8) 0.4384(5) 0.4121(4) 0.027(2) Uani 1 1 d U . .
H61 H 1.0159 0.4680 0.4395 0.032 Uiso 1 1 calc R . .
C62 C 0.9527(8) 0.3779(5) 0.4162(4) 0.027(2) Uani 1 1 d U . .
C63 C 0.9261(8) 0.3617(5) 0.4622(4) 0.028(2) Uani 1 1 d U . .
H63C H 0.8562 0.3436 0.4608 0.043 Uiso 1 1 calc R . .
H63B H 0.9372 0.4003 0.4850 0.043 Uiso 1 1 calc R . .
H63A H 0.9673 0.3304 0.4714 0.043 Uiso 1 1 calc R . .
C64 C 0.9347(9) 0.3068(6) 0.2873(4) 0.036(3) Uani 1 1 d U . .
H64B H 0.9286 0.3325 0.2619 0.054 Uiso 1 1 calc R . .
H64A H 0.8725 0.2788 0.2887 0.054 Uiso 1 1 calc R . .
H64C H 0.9886 0.2809 0.2817 0.054 Uiso 1 1 calc R . .
C65 C 1.0704(10) 0.5247(6) 0.3661(5) 0.043(3) Uani 1 1 d U . .
H65A H 1.1161 0.5409 0.3931 0.065 Uiso 1 1 calc R . .
H65C H 1.0180 0.5521 0.3649 0.065 Uiso 1 1 calc R . .
H65B H 1.1066 0.5248 0.3377 0.065 Uiso 1 1 calc R . .
P4 P 0.8159(2) 0.13540(13) 0.45219(10) 0.0223(6) Uani 1 1 d U . .
C66 C 0.9210(7) 0.1468(5) 0.4956(4) 0.0233(19) Uani 1 1 d U . .
C67 C 0.9638(8) 0.0964(6) 0.5109(4) 0.031(3) Uani 1 1 d U . .
H67 H 0.9360 0.0537 0.5000 0.037 Uiso 1 1 calc R . .
C68 C 1.0447(8) 0.1077(6) 0.5411(4) 0.029(2) Uani 1 1 d U . .
H68 H 1.0735 0.0728 0.5506 0.035 Uiso 1 1 calc R . .
C69 C 1.0857(9) 0.1690(6) 0.5581(4) 0.033(3) Uani 1 1 d U . .
H69 H 1.1423 0.1760 0.5791 0.040 Uiso 1 1 calc R . .
C70 C 1.0446(9) 0.2204(6) 0.5445(4) 0.030(2) Uani 1 1 d U . .
H70 H 1.0729 0.2628 0.5557 0.036 Uiso 1 1 calc R . .
C71 C 0.9604(7) 0.2085(5) 0.5139(4) 0.024(2) Uani 1 1 d U . .
H71 H 0.9297 0.2433 0.5055 0.029 Uiso 1 1 calc R . .
C72 C 0.7761(8) 0.0499(5) 0.4514(4) 0.0233(18) Uani 1 1 d U . .
C73 C 0.7469(8) 0.0255(5) 0.4920(4) 0.027(2) Uani 1 1 d U . .
H73 H 0.7508 0.0533 0.5204 0.032 Uiso 1 1 calc R . .
C74 C 0.7131(7) -0.0375(5) 0.4912(5) 0.028(2) Uani 1 1 d U . .
H74 H 0.6912 -0.0531 0.5187 0.033 Uiso 1 1 calc R . .
C75 C 0.7109(8) -0.0785(6) 0.4500(5) 0.033(2) Uani 1 1 d U . .
H75 H 0.6880 -0.1225 0.4495 0.040 Uiso 1 1 calc R . .
C76 C 0.7405(8) -0.0569(5) 0.4110(5) 0.029(2) Uani 1 1 d U . .
H76 H 0.7397 -0.0857 0.3832 0.035 Uiso 1 1 calc R . .
C77 C 0.7731(8) 0.0084(5) 0.4109(4) 0.027(2) Uani 1 1 d U . .
H77 H 0.7929 0.0237 0.3830 0.033 Uiso 1 1 calc R . .
N4 N 0.7256(6) 0.1766(4) 0.4685(3) 0.0233(13) Uani 1 1 d U . .
C78 C 0.6739(8) 0.1628(5) 0.5080(4) 0.022(2) Uiso 1 1 d U . .
C79 C 0.5917(8) 0.1149(5) 0.5027(4) 0.0247(19) Uani 1 1 d U . .
C80 C 0.5476(8) 0.0960(6) 0.5423(4) 0.029(2) Uani 1 1 d U . .
H80 H 0.4937 0.0626 0.5379 0.035 Uiso 1 1 calc R . .
C81 C 0.5787(10) 0.1239(5) 0.5891(4) 0.035(3) Uani 1 1 d U . .
C82 C 0.6580(9) 0.1764(5) 0.5906(4) 0.031(2) Uani 1 1 d U . .
H82 H 0.6816 0.1980 0.6203 0.037 Uiso 1 1 calc R . .
C83 C 0.7021(8) 0.1978(5) 0.5524(4) 0.029(2) Uani 1 1 d U . .
C84 C 0.7726(8) 0.2575(6) 0.5594(4) 0.031(3) Uani 1 1 d U . .
H84B H 0.7476 0.2889 0.5819 0.047 Uiso 1 1 calc R . .
H84A H 0.7795 0.2744 0.5297 0.047 Uiso 1 1 calc R . .
H84C H 0.8372 0.2486 0.5710 0.047 Uiso 1 1 calc R . .
C85 C 0.5481(8) 0.0867(5) 0.4563(4) 0.028(2) Uani 1 1 d U . .
H85C H 0.4834 0.0624 0.4593 0.041 Uiso 1 1 calc R . .
H85A H 0.5920 0.0584 0.4413 0.041 Uiso 1 1 calc R . .
H85B H 0.5399 0.1207 0.4373 0.041 Uiso 1 1 calc R . .
C86 C 0.5409(9) 0.1008(7) 0.6281(5) 0.042(3) Uani 1 1 d U . .
H86A H 0.5714 0.1278 0.6561 0.063 Uiso 1 1 calc R . .
H86B H 0.5554 0.0571 0.6285 0.063 Uiso 1 1 calc R . .
H86C H 0.4690 0.1013 0.6272 0.063 Uiso 1 1 calc R . .
Ce2 Ce 0.99711(5) 0.71949(3) 0.16761(2) 0.02884(19) Uani 1 1 d U . .
C87 C 1.2005(8) 0.6924(5) 0.1740(4) 0.0209(14) Uani 1 1 d U . .
H87 H 1.2388 0.7037 0.1470 0.025 Uiso 1 1 calc R . .
P5 P 1.2215(2) 0.75035(14) 0.22193(11) 0.0273(6) Uani 1 1 d U . .
C88 C 1.2811(8) 0.7189(5) 0.2696(4) 0.0227(18) Uani 1 1 d U . .
C89 C 1.3866(8) 0.7334(5) 0.2803(4) 0.028(2) Uani 1 1 d U . .
H89 H 1.4244 0.7629 0.2640 0.033 Uiso 1 1 calc R . .
C90 C 1.4328(9) 0.7055(5) 0.3134(4) 0.030(2) Uani 1 1 d U . .
H90 H 1.5024 0.7150 0.3198 0.036 Uiso 1 1 calc R . .
C91 C 1.3770(9) 0.6631(6) 0.3377(4) 0.032(2) Uani 1 1 d U . .
H91 H 1.4080 0.6453 0.3619 0.039 Uiso 1 1 calc R . .
C92 C 1.2781(9) 0.6470(5) 0.3270(4) 0.028(2) Uani 1 1 d U . .
H92 H 1.2421 0.6163 0.3429 0.034 Uiso 1 1 calc R . .
C93 C 1.2289(9) 0.6737(5) 0.2938(4) 0.027(2) Uani 1 1 d U . .
H93 H 1.1598 0.6617 0.2872 0.033 Uiso 1 1 calc R . .
C94 C 1.3159(9) 0.8134(5) 0.2110(4) 0.0275(19) Uani 1 1 d U . .
C95 C 1.3740(9) 0.8083(6) 0.1727(4) 0.033(2) Uani 1 1 d U . .
H95 H 1.3626 0.7714 0.1501 0.039 Uiso 1 1 calc R . .
C96 C 1.4482(10) 0.8570(7) 0.1675(5) 0.042(3) Uani 1 1 d U . .
H96 H 1.4875 0.8537 0.1413 0.051 Uiso 1 1 calc R . .
C97 C 1.4650(9) 0.9104(7) 0.2006(5) 0.044(3) Uani 1 1 d U . .
H97 H 1.5144 0.9445 0.1968 0.053 Uiso 1 1 calc R . .
C98 C 1.4102(10) 0.9138(6) 0.2390(5) 0.041(3) Uani 1 1 d U . .
H98 H 1.4236 0.9499 0.2621 0.050 Uiso 1 1 calc R . .
C99 C 1.3371(9) 0.8666(6) 0.2445(5) 0.036(3) Uani 1 1 d U . .
H99 H 1.3002 0.8699 0.2715 0.043 Uiso 1 1 calc R . .
N5 N 1.0387(7) 0.6077(4) 0.1748(3) 0.0285(15) Uani 1 1 d U . .
C100 C 1.0981(8) 0.8289(5) 0.2650(4) 0.0265(18) Uani 1 1 d U . .
C101 C 1.0903(8) 0.8864(5) 0.2468(4) 0.030(2) Uani 1 1 d U . .
C102 C 1.0674(9) 0.9381(6) 0.2759(4) 0.033(2) Uani 1 1 d U . .
H10A H 1.0630 0.9764 0.2629 0.040 Uiso 1 1 calc R . .
C103 C 1.0507(8) 0.9385(6) 0.3218(5) 0.034(2) Uani 1 1 d U . .
C104 C 1.0563(8) 0.8804(6) 0.3380(4) 0.031(2) Uani 1 1 d U . .
H10B H 1.0452 0.8779 0.3697 0.037 Uiso 1 1 calc R . .
C105 C 1.0772(8) 0.8255(6) 0.3105(4) 0.032(2) Uani 1 1 d U . .
C106 C 1.0803(10) 0.7664(6) 0.3320(4) 0.038(3) Uani 1 1 d U . .
H10C H 1.0506 0.7297 0.3099 0.058 Uiso 1 1 calc R . .
H10D H 1.0431 0.7688 0.3601 0.058 Uiso 1 1 calc R . .
H10E H 1.1492 0.7617 0.3400 0.058 Uiso 1 1 calc R . .
C107 C 1.1085(9) 0.8938(6) 0.1964(4) 0.036(3) Uani 1 1 d U . .
H10H H 1.1066 0.9383 0.1917 0.054 Uiso 1 1 calc R . .
H10F H 1.0570 0.8663 0.1760 0.054 Uiso 1 1 calc R . .
H10G H 1.1735 0.8816 0.1889 0.054 Uiso 1 1 calc R . .
C108 C 1.0255(10) 0.9954(6) 0.3512(5) 0.046(3) Uani 1 1 d U . .
H10J H 1.0483 0.9946 0.3834 0.069 Uiso 1 1 calc R . .
H10I H 0.9536 0.9955 0.3493 0.069 Uiso 1 1 calc R . .
H10K H 1.0579 1.0339 0.3402 0.069 Uiso 1 1 calc R . .
P6 P 1.1555(2) 0.61282(14) 0.16898(10) 0.0238(6) Uani 1 1 d U . .
C109 C 1.2231(8) 0.5699(5) 0.2074(4) 0.0258(19) Uani 1 1 d U . .
C110 C 1.1807(9) 0.5231(5) 0.2305(4) 0.029(2) Uani 1 1 d U . .
H11A H 1.1108 0.5123 0.2282 0.035 Uiso 1 1 calc R . .
C111 C 1.2387(8) 0.4907(5) 0.2577(4) 0.032(2) Uani 1 1 d U . .
H11B H 1.2084 0.4577 0.2733 0.038 Uiso 1 1 calc R . .
C112 C 1.3405(9) 0.5070(5) 0.2617(5) 0.033(3) Uani 1 1 d U . .
H11C H 1.3805 0.4849 0.2799 0.040 Uiso 1 1 calc R . .
C113 C 1.3835(9) 0.5559(5) 0.2390(4) 0.030(2) Uani 1 1 d U . .
H11D H 1.4532 0.5679 0.2421 0.036 Uiso 1 1 calc R . .
C114 C 1.3260(8) 0.5871(5) 0.2117(4) 0.028(2) Uani 1 1 d U . .
H11E H 1.3559 0.6202 0.1960 0.034 Uiso 1 1 calc R . .
C115 C 1.1909(8) 0.5747(5) 0.1138(4) 0.028(2) Uani 1 1 d U . .
C116 C 1.1957(10) 0.5085(6) 0.1097(5) 0.038(3) Uani 1 1 d U . .
H11F H 1.1863 0.4864 0.1358 0.046 Uiso 1 1 calc R . .
C117 C 1.2148(11) 0.4755(7) 0.0665(5) 0.050(3) Uani 1 1 d U . .
H11G H 1.2176 0.4309 0.0634 0.060 Uiso 1 1 calc R . .
C118 C 1.2291(14) 0.5073(8) 0.0291(5) 0.067(5) Uani 1 1 d U . .
H11H H 1.2427 0.4851 0.0001 0.080 Uiso 1 1 calc R . .
C119 C 1.2239(13) 0.5707(8) 0.0335(5) 0.060(4) Uani 1 1 d U . .
H11I H 1.2338 0.5929 0.0074 0.072 Uiso 1 1 calc R . .
C120 C 1.2046(11) 0.6034(6) 0.0752(4) 0.041(3) Uani 1 1 d U . .
H12A H 1.2006 0.6478 0.0771 0.050 Uiso 1 1 calc R . .
N6 N 1.1159(7) 0.7749(5) 0.2335(3) 0.0309(17) Uani 1 1 d U . .
C121 C 0.9736(9) 0.5509(6) 0.1769(5) 0.0380(15) Uani 1 1 d U . .
C122 C 0.9368(9) 0.5090(6) 0.1383(5) 0.0396(16) Uani 1 1 d U . .
C123 C 0.8733(9) 0.4531(6) 0.1431(5) 0.0428(17) Uani 1 1 d U . .
H12B H 0.8518 0.4234 0.1164 0.051 Uiso 1 1 calc R . .
C124 C 0.8415(9) 0.4406(7) 0.1862(6) 0.0448(17) Uani 1 1 d U . .
C125 C 0.8738(9) 0.4866(6) 0.2245(5) 0.0423(17) Uani 1 1 d U . .
H12C H 0.8519 0.4796 0.2542 0.051 Uiso 1 1 calc R . .
C126 C 0.9348(8) 0.5406(6) 0.2208(5) 0.0384(15) Uani 1 1 d U . .
C127 C 0.9631(9) 0.5893(6) 0.2626(5) 0.039(2) Uani 1 1 d U . .
H12D H 0.9302 0.5751 0.2895 0.058 Uiso 1 1 calc R . .
H12E H 0.9425 0.6301 0.2569 0.058 Uiso 1 1 calc R . .
H12F H 1.0350 0.5946 0.2689 0.058 Uiso 1 1 calc R . .
C128 C 0.7695(9) 0.3769(7) 0.1853(6) 0.049(2) Uani 1 1 d U . .
H12G H 0.7376 0.3643 0.1541 0.074 Uiso 1 1 calc R . .
H12H H 0.7189 0.3833 0.2077 0.074 Uiso 1 1 calc R . .
H12I H 0.8073 0.3433 0.1934 0.074 Uiso 1 1 calc R . .
C129 C 0.9551(9) 0.5213(6) 0.0902(5) 0.042(2) Uani 1 1 d U . .
H12J H 0.9912 0.5641 0.0909 0.064 Uiso 1 1 calc R . .
H12K H 0.8917 0.5182 0.0724 0.064 Uiso 1 1 calc R . .
H12L H 0.9945 0.4896 0.0756 0.064 Uiso 1 1 calc R . .
C130 C 0.8786(10) 0.7905(6) 0.1384(5) 0.0402(17) Uani 1 1 d U . .
P7 P 0.7842(3) 0.76309(18) 0.16624(13) 0.0410(8) Uani 1 1 d U . .
C131 C 0.6633(11) 0.7446(8) 0.1350(5) 0.055(3) Uani 1 1 d U . .
C132 C 0.5905(10) 0.6992(8) 0.1409(6) 0.058(3) Uani 1 1 d U . .
H13A H 0.6001 0.6743 0.1652 0.069 Uiso 1 1 calc R . .
C133 C 0.4987(12) 0.6849(9) 0.1135(7) 0.072(5) Uani 1 1 d U . .
H13B H 0.4492 0.6518 0.1193 0.087 Uiso 1 1 calc R . .
C134 C 0.4850(14) 0.7213(9) 0.0782(6) 0.064(5) Uiso 1 1 d U . .
H13C H 0.4275 0.7120 0.0577 0.077 Uiso 1 1 calc R . .
C135 C 0.5518(13) 0.7679(9) 0.0737(6) 0.074(5) Uani 1 1 d U . .
H13D H 0.5383 0.7950 0.0514 0.089 Uiso 1 1 calc R . .
C136 C 0.6437(12) 0.7819(8) 0.0995(5) 0.061(4) Uani 1 1 d U . .
H13E H 0.6914 0.8156 0.0932 0.073 Uiso 1 1 calc R . .
C137 C 0.7519(10) 0.8236(7) 0.2113(4) 0.042(3) Uani 1 1 d U . .
C138 C 0.6640(10) 0.8164(8) 0.2330(5) 0.050(3) Uani 1 1 d U . .
H13F H 0.6151 0.7816 0.2215 0.060 Uiso 1 1 calc R . .
C139 C 0.6442(11) 0.8586(8) 0.2713(5) 0.059(4) Uani 1 1 d U . .
H13G H 0.5851 0.8519 0.2872 0.071 Uiso 1 1 calc R . .
C140 C 0.7171(12) 0.9118(8) 0.2852(5) 0.061(4) Uani 1 1 d U . .
H14 H 0.7044 0.9424 0.3102 0.073 Uiso 1 1 calc R . .
C141 C 0.8044(12) 0.9211(7) 0.2645(5) 0.051(3) Uani 1 1 d U . .
H14A H 0.8519 0.9570 0.2754 0.061 Uiso 1 1 calc R . .
C142 C 0.8233(11) 0.8777(7) 0.2274(5) 0.048(3) Uani 1 1 d U . .
H14B H 0.8838 0.8839 0.2126 0.057 Uiso 1 1 calc R . .
N7 N 0.8188(7) 0.7054(5) 0.1919(4) 0.0399(17) Uani 1 1 d U . .
C143 C 0.7689(10) 0.6684(6) 0.2223(5) 0.038(3) Uiso 1 1 d U . .
C144 C 0.7711(9) 0.6881(7) 0.2697(5) 0.045(3) Uani 1 1 d U . .
C145 C 0.7174(9) 0.6499(7) 0.2987(5) 0.044(3) Uani 1 1 d U . .
H14C H 0.7179 0.6646 0.3309 0.053 Uiso 1 1 calc R . .
C146 C 0.6632(9) 0.5907(7) 0.2811(6) 0.046(3) Uani 1 1 d U . .
C147 C 0.6706(9) 0.5699(6) 0.2338(5) 0.044(3) Uani 1 1 d U . .
H14D H 0.6383 0.5289 0.2214 0.053 Uiso 1 1 calc R . .
C148 C 0.7218(10) 0.6054(6) 0.2048(5) 0.040(3) Uiso 1 1 d U . .
C149 C 0.7259(10) 0.5803(7) 0.1547(6) 0.054(3) Uani 1 1 d U . .
H14E H 0.7008 0.5348 0.1496 0.081 Uiso 1 1 calc R . .
H14G H 0.7945 0.5866 0.1457 0.081 Uiso 1 1 calc R . .
H14F H 0.6849 0.6032 0.1358 0.081 Uiso 1 1 calc R . .
C150 C 0.8305(10) 0.7479(7) 0.2935(4) 0.040(3) Uani 1 1 d U . .
H15C H 0.8871 0.7596 0.2752 0.060 Uiso 1 1 calc R . .
H15B H 0.8546 0.7409 0.3244 0.060 Uiso 1 1 calc R . .
H15A H 0.7890 0.7823 0.2965 0.060 Uiso 1 1 calc R . .
C151 C 0.6061(10) 0.5520(8) 0.3114(6) 0.054(3) Uani 1 1 d U . .
H15F H 0.6424 0.5558 0.3417 0.082 Uiso 1 1 calc R . .
H15D H 0.5962 0.5073 0.2973 0.082 Uiso 1 1 calc R . .
H15E H 0.5417 0.5671 0.3156 0.082 Uiso 1 1 calc R . .
P8 P 0.9176(3) 0.78213(18) 0.08451(13) 0.0445(8) Uani 1 1 d U . .
C152 C 0.9615(15) 0.8602(8) 0.0663(6) 0.069(2) Uani 1 1 d U . .
C153 C 0.9545(15) 0.9137(8) 0.0958(6) 0.071(2) Uani 1 1 d U . .
H15 H 0.9176 0.9097 0.1225 0.085 Uiso 1 1 calc R . .
C154 C 0.9974(15) 0.9735(8) 0.0895(6) 0.074(2) Uani 1 1 d U . .
H15G H 0.9898 1.0095 0.1113 0.089 Uiso 1 1 calc R . .
C155 C 1.0529(16) 0.9807(9) 0.0504(6) 0.075(2) Uani 1 1 d U . .
H15H H 1.0861 1.0213 0.0462 0.090 Uiso 1 1 calc R . .
C156 C 1.0584(15) 0.9263(8) 0.0171(6) 0.073(2) Uani 1 1 d U . .
H15I H 1.0914 0.9299 -0.0108 0.088 Uiso 1 1 calc R . .
C157 C 1.0136(15) 0.8678(8) 0.0268(6) 0.071(2) Uani 1 1 d U . .
H15J H 1.0189 0.8309 0.0055 0.085 Uiso 1 1 calc R . .
C158 C 0.8230(11) 0.7460(8) 0.0405(5) 0.056(3) Uani 1 1 d U . .
C159 C 0.7727(12) 0.6861(8) 0.0436(6) 0.065(4) Uani 1 1 d U . .
H15K H 0.7916 0.6637 0.0680 0.078 Uiso 1 1 calc R . .
C160 C 0.6952(14) 0.6577(10) 0.0119(7) 0.083(5) Uani 1 1 d U . .
H16A H 0.6607 0.6170 0.0146 0.100 Uiso 1 1 calc R . .
C161 C 0.6705(14) 0.6912(11) -0.0239(7) 0.083(5) Uani 1 1 d U . .
H16B H 0.6170 0.6730 -0.0454 0.100 Uiso 1 1 calc R . .
C162 C 0.7189(15) 0.7483(11) -0.0296(7) 0.093(6) Uani 1 1 d U . .
H16C H 0.7013 0.7696 -0.0548 0.112 Uiso 1 1 calc R . .
C163 C 0.7957(14) 0.7753(9) 0.0027(6) 0.074(4) Uani 1 1 d U . .
H16D H 0.8309 0.8153 -0.0012 0.089 Uiso 1 1 calc R . .
N8 N 1.0093(8) 0.7412(5) 0.0861(4) 0.0391(17) Uani 1 1 d U . .
C164 C 1.0804(11) 0.7380(7) 0.0498(4) 0.043(2) Uani 1 1 d U . .
C165 C 1.0671(13) 0.6912(8) 0.0107(5) 0.055(3) Uani 1 1 d U . .
C166 C 1.1361(14) 0.6877(9) -0.0206(5) 0.067(4) Uani 1 1 d U . .
H16E H 1.1249 0.6554 -0.0467 0.081 Uiso 1 1 calc R . .
C167 C 1.2246(16) 0.7303(10) -0.0163(6) 0.077(5) Uani 1 1 d U . .
C168 C 1.2394(12) 0.7745(8) 0.0226(5) 0.056(3) Uani 1 1 d U . .
H16F H 1.2997 0.8026 0.0272 0.067 Uiso 1 1 calc R . .
C169 C 1.1700(12) 0.7795(7) 0.0552(5) 0.050(3) Uani 1 1 d U . .
C170 C 1.1907(10) 0.8293(7) 0.0975(5) 0.044(3) Uani 1 1 d U . .
H17A H 1.1855 0.8086 0.1256 0.066 Uiso 1 1 calc R . .
H17B H 1.1423 0.8596 0.0973 0.066 Uiso 1 1 calc R . .
H17C H 1.2576 0.8520 0.0969 0.066 Uiso 1 1 calc R . .
C171 C 1.3033(17) 0.7242(12) -0.0539(7) 0.108(7) Uani 1 1 d U . .
H17F H 1.3695 0.7400 -0.0395 0.161 Uiso 1 1 calc R . .
H17E H 1.2885 0.7495 -0.0786 0.161 Uiso 1 1 calc R . .
H17D H 1.3009 0.6794 -0.0672 0.161 Uiso 1 1 calc R . .
C172 C 0.9756(12) 0.6424(8) 0.0031(6) 0.071(4) Uani 1 1 d U . .
H17G H 0.9948 0.6002 -0.0064 0.107 Uiso 1 1 calc R . .
H17I H 0.9314 0.6533 -0.0212 0.107 Uiso 1 1 calc R . .
H17H H 0.9414 0.6422 0.0320 0.107 Uiso 1 1 calc R . .

loop_
_atom_site_aniso_label
_atom_site_aniso_U_11
_atom_site_aniso_U_22
_atom_site_aniso_U_33
_atom_site_aniso_U_23
_atom_site_aniso_U_13
_atom_site_aniso_U_12
Ce1 0.0209(3) 0.0153(3) 0.0325(4) -0.0046(3) 0.0014(3) -0.0017(2)
C1 0.020(3) 0.016(3) 0.037(3) -0.006(3) -0.004(3) 0.003(3)
P1 0.0159(13) 0.0235(14) 0.0311(15) -0.0060(12) -0.0047(11) 0.0045(10)
C2 0.015(4) 0.023(3) 0.034(5) -0.005(4) 0.000(4) 0.006(3)
C3 0.022(5) 0.022(4) 0.045(7) -0.010(5) -0.003(5) 0.008(3)
C4 0.025(5) 0.026(4) 0.040(7) -0.003(5) 0.001(5) 0.008(3)
C5 0.023(5) 0.037(4) 0.041(7) -0.004(6) -0.001(5) 0.011(4)
C6 0.020(5) 0.035(5) 0.044(7) -0.010(6) -0.013(5) 0.009(4)
C7 0.018(4) 0.034(5) 0.037(7) -0.006(5) -0.008(4) 0.006(3)
C8 0.015(5) 0.022(5) 0.030(4) -0.009(3) -0.008(3) -0.002(4)
C9 0.026(6) 0.037(6) 0.035(5) 0.001(4) -0.003(4) 0.008(5)
C10 0.032(7) 0.038(6) 0.037(5) 0.000(5) -0.001(5) 0.015(5)
C11 0.015(5) 0.035(6) 0.038(6) -0.006(4) -0.008(4) 0.006(4)
C12 0.019(6) 0.038(6) 0.030(5) -0.012(4) -0.012(4) 0.013(5)
C13 0.013(5) 0.027(5) 0.037(5) -0.010(4) -0.003(4) 0.000(4)
N1 0.016(3) 0.017(3) 0.035(5) -0.004(3) -0.004(3) 0.001(2)
C14 0.020(5) 0.015(3) 0.058(4) -0.006(3) -0.008(5) 0.002(3)
C15 0.007(5) 0.019(5) 0.070(5) 0.004(4) -0.008(5) -0.004(4)
C16 0.010(5) 0.019(4) 0.083(7) 0.006(4) -0.012(5) 0.001(4)
C18 0.021(6) 0.029(5) 0.077(7) -0.026(4) -0.024(6) 0.009(4)
C19 0.021(6) 0.027(5) 0.066(4) -0.020(4) -0.015(5) 0.014(4)
C20 0.016(6) 0.023(5) 0.062(5) 0.010(4) -0.010(5) 0.000(5)
C21 0.028(7) 0.043(7) 0.054(5) -0.024(5) -0.016(6) 0.015(5)
C22 0.025(7) 0.033(6) 0.111(14) -0.019(5) -0.013(7) 0.005(5)
P2 0.0218(14) 0.0153(13) 0.0369(17) -0.0063(11) -0.0032(11) 0.0010(11)
C23 0.035(3) 0.015(3) 0.047(4) -0.008(3) -0.015(3) 0.006(3)
C24 0.039(3) 0.018(3) 0.050(4) -0.006(3) -0.013(3) 0.005(3)
C25 0.040(4) 0.021(3) 0.052(4) -0.002(3) -0.012(3) 0.003(3)
C26 0.037(4) 0.020(3) 0.052(4) -0.001(3) -0.009(3) 0.005(3)
C27 0.037(3) 0.013(3) 0.054(4) -0.004(3) -0.012(3) 0.007(3)
C28 0.036(3) 0.015(3) 0.052(4) -0.007(3) -0.014(3) 0.005(3)
C29 0.015(4) 0.020(4) 0.035(5) -0.007(3) -0.004(4) 0.003(3)
C30 0.013(5) 0.022(5) 0.042(5) -0.007(4) 0.000(4) 0.001(3)
C31 0.011(5) 0.033(6) 0.053(5) 0.000(5) -0.005(5) -0.008(4)
C32 0.030(7) 0.019(6) 0.063(6) -0.008(4) -0.012(5) -0.002(4)
C33 0.014(5) 0.032(6) 0.052(5) -0.020(5) -0.008(5) 0.002(4)
C34 0.012(5) 0.029(5) 0.043(5) -0.018(4) 0.002(4) 0.004(4)
N2 0.017(3) 0.020(4) 0.035(3) -0.005(3) -0.004(2) -0.001(3)
C35 0.016(5) 0.023(3) 0.034(3) -0.006(3) -0.002(3) -0.005(4)
C36 0.020(6) 0.036(4) 0.037(4) 0.002(3) 0.001(5) 0.001(5)
C37 0.024(6) 0.038(4) 0.032(5) 0.001(4) -0.002(5) -0.002(5)
C38 0.020(6) 0.037(4) 0.039(5) -0.004(4) 0.000(5) -0.012(5)
C39 0.022(6) 0.022(4) 0.033(4) -0.007(3) -0.006(4) -0.003(4)
C40 0.026(6) 0.024(4) 0.034(4) -0.004(3) -0.006(5) 0.009(5)
C41 0.031(6) 0.023(5) 0.040(5) -0.003(4) 0.008(5) 0.012(5)
C42 0.040(7) 0.035(4) 0.040(7) 0.005(4) 0.000(6) -0.003(6)
C43 0.076(10) 0.023(5) 0.029(6) 0.005(4) 0.006(6) -0.014(6)
C44 0.016(3) 0.018(3) 0.032(3) -0.002(3) -0.005(3) -0.002(2)
P3 0.0131(12) 0.0159(13) 0.0325(15) 0.0015(11) -0.0072(10) -0.0022(10)
C45 0.010(3) 0.021(4) 0.035(5) -0.005(4) 0.000(3) 0.003(3)
C46 0.014(4) 0.022(4) 0.041(7) -0.008(5) -0.003(4) 0.011(3)
C47 0.016(5) 0.028(4) 0.050(8) -0.010(5) -0.004(4) 0.013(4)
C48 0.019(5) 0.039(5) 0.031(7) 0.000(5) -0.006(4) 0.001(4)
C49 0.007(4) 0.029(4) 0.043(7) -0.008(5) 0.001(4) -0.002(4)
C50 0.011(4) 0.024(4) 0.044(7) -0.006(5) -0.003(4) 0.000(3)
C51 0.027(4) 0.016(5) 0.032(4) -0.001(3) -0.001(3) 0.000(4)
C52 0.027(4) 0.022(6) 0.033(5) 0.000(4) 0.000(4) -0.015(5)
C53 0.030(5) 0.044(8) 0.038(6) 0.000(5) 0.008(4) -0.010(5)
C54 0.039(5) 0.030(6) 0.031(6) -0.006(5) 0.002(4) 0.005(5)
C55 0.032(4) 0.045(8) 0.038(6) -0.013(5) -0.004(5) -0.001(6)
C56 0.018(4) 0.057(9) 0.041(6) -0.016(5) -0.008(4) 0.012(5)
N3 0.015(2) 0.017(3) 0.040(5) -0.002(3) -0.007(3) 0.004(2)
C57 0.017(4) 0.017(3) 0.047(4) -0.003(3) 0.000(5) 0.002(3)
C58 0.033(6) 0.016(4) 0.044(4) 0.005(3) -0.013(5) 0.005(4)
C59 0.015(5) 0.028(4) 0.051(5) 0.001(3) -0.001(5) -0.005(4)
C60 0.012(5) 0.020(4) 0.051(5) 0.002(3) -0.005(5) 0.002(4)
C61 0.017(5) 0.015(4) 0.049(5) 0.001(4) -0.008(5) 0.007(4)
C62 0.014(5) 0.020(4) 0.045(4) 0.000(3) -0.007(4) 0.001(4)
C63 0.017(5) 0.023(6) 0.047(4) 0.001(4) 0.004(5) 0.014(4)
C64 0.025(6) 0.034(6) 0.044(5) 0.002(5) -0.006(5) -0.009(5)
C65 0.043(8) 0.023(5) 0.061(9) 0.009(5) -0.016(6) -0.008(5)
P4 0.0166(13) 0.0181(13) 0.0299(15) -0.0028(11) -0.0024(11) 0.0009(10)
C66 0.014(4) 0.027(4) 0.028(5) -0.001(4) 0.000(3) 0.003(3)
C67 0.026(6) 0.027(4) 0.038(7) -0.010(5) -0.008(4) 0.011(4)
C68 0.012(5) 0.030(4) 0.046(7) 0.007(5) -0.002(4) 0.005(4)
C69 0.030(6) 0.036(5) 0.029(7) -0.004(5) -0.009(5) 0.003(4)
C70 0.031(6) 0.028(4) 0.027(6) -0.006(5) -0.005(4) 0.000(4)
C71 0.008(4) 0.028(4) 0.035(6) -0.002(4) 0.005(3) 0.000(4)
C72 0.017(5) 0.018(3) 0.035(5) 0.002(3) -0.004(4) 0.007(3)
C73 0.013(5) 0.024(4) 0.045(5) 0.005(3) 0.004(5) 0.003(4)
C74 0.005(5) 0.024(4) 0.056(5) 0.012(4) -0.005(5) 0.001(4)
C75 0.011(5) 0.023(5) 0.065(6) 0.004(3) -0.008(5) 0.000(4)
C76 0.014(5) 0.017(4) 0.055(5) -0.004(4) -0.007(5) 0.009(4)
C77 0.015(5) 0.022(3) 0.042(5) -0.004(3) -0.005(5) 0.001(4)
N4 0.015(3) 0.015(3) 0.037(3) -0.007(3) -0.006(2) 0.002(3)
C79 0.018(5) 0.015(5) 0.040(4) -0.003(4) -0.001(4) 0.009(3)
C80 0.019(5) 0.028(6) 0.040(4) -0.003(4) -0.002(4) 0.005(4)
C81 0.046(7) 0.021(6) 0.038(4) 0.016(4) -0.028(5) -0.001(4)
C82 0.030(6) 0.025(6) 0.036(6) 0.001(4) -0.010(4) 0.006(4)
C83 0.019(5) 0.027(5) 0.039(4) -0.007(4) -0.003(4) 0.010(3)
C84 0.020(6) 0.032(6) 0.039(7) -0.007(5) -0.004(5) 0.004(4)
C85 0.019(6) 0.022(6) 0.039(4) 0.002(5) -0.002(5) -0.003(5)
C86 0.025(6) 0.055(8) 0.042(5) -0.004(6) 0.005(5) 0.000(5)
Ce2 0.0238(3) 0.0275(4) 0.0324(4) -0.0111(3) -0.0101(3) 0.0118(3)
C87 0.025(3) 0.021(3) 0.018(4) 0.005(2) 0.009(3) 0.007(2)
P5 0.0260(14) 0.0215(14) 0.0321(17) -0.0059(12) -0.0056(12) 0.0063(11)
C88 0.025(4) 0.014(5) 0.026(4) -0.007(3) -0.001(4) 0.002(4)
C89 0.027(4) 0.010(5) 0.042(6) -0.009(4) -0.012(4) 0.000(4)
C90 0.024(5) 0.021(6) 0.042(7) -0.005(4) -0.005(4) 0.006(4)
C91 0.034(5) 0.025(6) 0.034(6) -0.007(4) -0.004(4) 0.002(5)
C92 0.034(4) 0.014(5) 0.034(6) -0.005(4) -0.001(4) 0.005(4)
C93 0.031(5) 0.020(6) 0.030(6) -0.004(4) 0.002(4) 0.004(4)
C94 0.033(5) 0.018(4) 0.031(5) 0.001(3) -0.004(4) 0.007(3)
C95 0.030(6) 0.029(5) 0.034(6) -0.009(4) -0.005(4) 0.000(4)
C96 0.033(7) 0.045(7) 0.044(7) 0.001(5) -0.001(5) -0.006(5)
C97 0.026(7) 0.040(6) 0.059(8) -0.001(5) -0.010(5) -0.015(5)
C98 0.039(7) 0.023(5) 0.056(7) -0.009(5) -0.008(5) 0.000(4)
C99 0.029(6) 0.031(5) 0.042(6) -0.013(4) -0.001(5) 0.001(4)
N5 0.021(3) 0.024(3) 0.039(5) -0.009(3) -0.002(3) 0.007(2)
C100 0.019(5) 0.024(4) 0.033(4) -0.010(2) -0.010(4) 0.005(4)
C101 0.020(6) 0.023(4) 0.042(4) -0.005(3) -0.009(5) -0.002(4)
C102 0.029(6) 0.025(5) 0.044(4) -0.001(4) -0.011(5) 0.012(5)
C103 0.015(5) 0.033(4) 0.050(5) -0.007(4) 0.001(5) 0.001(5)
C104 0.021(6) 0.039(4) 0.031(5) -0.006(3) 0.000(5) 0.006(5)
C105 0.023(6) 0.036(4) 0.033(4) -0.006(3) -0.005(5) 0.008(5)
C106 0.040(7) 0.042(5) 0.033(6) -0.004(4) 0.001(6) 0.014(6)
C107 0.037(7) 0.025(6) 0.045(5) -0.003(4) -0.004(6) 0.007(5)
C108 0.032(7) 0.032(5) 0.064(8) -0.017(6) 0.001(6) -0.003(5)
P6 0.0196(13) 0.0203(13) 0.0296(15) -0.0055(11) -0.0040(11) 0.0060(10)
C109 0.023(4) 0.011(4) 0.039(5) -0.004(3) -0.008(4) -0.001(4)
C110 0.027(5) 0.018(5) 0.042(7) 0.001(4) -0.004(4) 0.003(4)
C111 0.024(4) 0.023(6) 0.048(7) 0.005(4) -0.004(5) 0.006(4)
C112 0.026(4) 0.019(6) 0.054(8) 0.000(4) -0.003(5) 0.002(4)
C113 0.023(4) 0.025(6) 0.044(7) 0.001(4) 0.001(4) 0.008(4)
C114 0.023(4) 0.016(5) 0.040(7) -0.006(4) -0.013(4) -0.004(4)
C115 0.020(5) 0.026(4) 0.035(3) -0.011(3) -0.003(4) 0.001(5)
C116 0.041(7) 0.026(4) 0.043(6) -0.013(4) -0.006(6) 0.011(5)
C117 0.048(8) 0.037(6) 0.057(7) -0.026(4) -0.005(7) 0.016(6)
C118 0.096(13) 0.068(8) 0.037(6) -0.026(5) -0.006(8) 0.047(10)
C119 0.086(12) 0.066(7) 0.032(5) -0.009(5) -0.001(7) 0.037(9)
C120 0.058(9) 0.033(5) 0.032(4) -0.009(4) -0.001(6) 0.016(6)
N6 0.026(3) 0.026(4) 0.036(4) -0.014(3) -0.006(3) 0.009(3)
C121 0.017(3) 0.033(3) 0.062(4) -0.002(3) -0.005(3) 0.004(2)
C122 0.018(3) 0.034(3) 0.063(4) -0.004(3) -0.003(3) 0.000(2)
C123 0.020(3) 0.036(3) 0.069(4) -0.001(3) -0.003(3) -0.001(3)
C124 0.021(3) 0.040(3) 0.071(4) 0.005(3) -0.004(3) 0.000(3)
C125 0.019(3) 0.040(3) 0.066(4) 0.005(3) -0.004(3) 0.004(3)
C126 0.016(3) 0.037(3) 0.062(4) 0.004(3) -0.005(3) 0.006(2)
C127 0.018(4) 0.039(4) 0.060(4) 0.004(4) -0.003(4) 0.007(3)
C128 0.024(4) 0.045(4) 0.078(5) 0.012(4) -0.004(4) -0.003(3)
C129 0.021(4) 0.039(4) 0.063(4) -0.005(4) -0.002(4) 0.000(4)
C130 0.041(4) 0.033(5) 0.044(4) -0.016(3) -0.015(3) 0.022(3)
P7 0.0322(16) 0.047(2) 0.0422(19) -0.0171(15) -0.0147(13) 0.0260(15)
C131 0.036(4) 0.085(10) 0.038(7) -0.026(5) -0.019(5) 0.025(4)
C132 0.034(5) 0.061(8) 0.070(10) -0.038(6) -0.018(6) 0.030(4)
C133 0.040(6) 0.073(10) 0.092(13) -0.037(8) -0.027(7) 0.024(6)
C135 0.060(9) 0.089(12) 0.072(11) -0.021(8) -0.036(8) 0.047(8)
C136 0.053(8) 0.076(10) 0.049(8) -0.029(6) -0.027(6) 0.039(7)
C137 0.035(5) 0.053(6) 0.037(6) -0.017(5) -0.022(3) 0.033(4)
C138 0.038(6) 0.066(8) 0.043(7) -0.018(6) -0.016(4) 0.033(5)
C139 0.044(7) 0.087(10) 0.046(8) -0.021(7) -0.013(5) 0.042(5)
C140 0.062(8) 0.066(9) 0.053(9) -0.028(7) -0.016(6) 0.048(6)
C141 0.069(7) 0.040(7) 0.043(8) -0.012(5) -0.018(6) 0.031(5)
C142 0.051(7) 0.045(7) 0.045(8) -0.015(5) -0.013(5) 0.028(5)
N7 0.024(3) 0.034(4) 0.058(5) -0.015(3) -0.009(3) 0.013(3)
C144 0.025(7) 0.043(6) 0.063(6) -0.006(5) -0.008(5) 0.011(4)
C145 0.023(6) 0.045(6) 0.064(8) -0.005(5) -0.001(5) 0.016(4)
C146 0.017(6) 0.047(6) 0.072(6) 0.001(5) -0.012(5) 0.014(4)
C147 0.016(6) 0.037(7) 0.077(6) -0.006(5) -0.008(6) 0.013(5)
C149 0.031(7) 0.044(9) 0.081(8) -0.015(8) 0.003(7) 0.007(6)
C150 0.034(7) 0.053(7) 0.030(7) 0.000(5) -0.011(5) 0.005(5)
C151 0.021(7) 0.062(8) 0.081(8) 0.011(7) -0.010(6) 0.012(5)
P8 0.050(2) 0.0446(19) 0.0385(17) -0.0121(14) -0.0162(14) 0.0305(16)
C152 0.105(6) 0.051(3) 0.056(5) 0.016(3) -0.030(4) 0.030(3)
C153 0.108(6) 0.050(3) 0.058(5) 0.015(4) -0.031(4) 0.029(4)
C154 0.111(6) 0.052(3) 0.061(5) 0.017(4) -0.031(4) 0.028(4)
C155 0.111(6) 0.056(4) 0.063(5) 0.018(4) -0.031(5) 0.027(4)
C156 0.108(6) 0.056(4) 0.060(5) 0.019(4) -0.030(4) 0.029(4)
C157 0.106(6) 0.054(4) 0.057(5) 0.018(3) -0.030(4) 0.031(4)
C158 0.053(7) 0.064(6) 0.047(5) -0.025(5) -0.018(5) 0.041(4)
C159 0.064(9) 0.054(7) 0.068(9) -0.038(6) -0.031(7) 0.037(5)
C160 0.077(11) 0.083(10) 0.077(12) -0.042(7) -0.041(9) 0.031(6)
C161 0.058(11) 0.107(12) 0.078(11) -0.036(10) -0.036(9) 0.044(7)
C162 0.079(14) 0.110(13) 0.086(12) -0.018(10) -0.053(10) 0.043(9)
C163 0.086(12) 0.077(9) 0.056(9) -0.023(6) -0.041(8) 0.045(7)
N8 0.046(4) 0.034(5) 0.037(3) -0.008(3) -0.010(2) 0.023(4)
C164 0.051(5) 0.049(7) 0.030(4) -0.006(4) -0.011(4) 0.025(4)
C165 0.073(8) 0.059(8) 0.034(6) -0.012(5) -0.014(5) 0.034(5)
C166 0.096(10) 0.078(11) 0.030(7) -0.013(7) -0.006(6) 0.041(6)
C167 0.095(11) 0.101(14) 0.038(8) -0.001(7) 0.011(7) 0.033(8)
C168 0.054(7) 0.068(9) 0.051(7) 0.003(6) 0.005(5) 0.037(5)
C169 0.059(7) 0.046(8) 0.047(7) -0.001(5) 0.006(5) 0.020(5)
C170 0.040(7) 0.056(8) 0.036(6) 0.003(5) -0.011(5) 0.015(5)
C171 0.104(14) 0.15(2) 0.071(12) -0.014(13) 0.029(10) 0.059(12)
C172 0.067(8) 0.072(10) 0.066(11) -0.036(8) -0.033(7) 0.034(5)

loop_
_atom_type_symbol
_atom_type_description
_atom_type_scat_dispersion_real
_atom_type_scat_dispersion_imag
_atom_type_scat_source
C C 0.0033 0.0016 'International Tables Vol C Tables 4.2.6.8 and 6.1.1.4'
H H 0.0000 0.0000 'International Tables Vol C Tables 4.2.6.8 and 6.1.1.4'
N N 0.0061 0.0033 'International Tables Vol C Tables 4.2.6.8 and 6.1.1.4'
P P 0.1023 0.0942 'International Tables Vol C Tables 4.2.6.8 and 6.1.1.4'
Ce Ce -0.2486 2.6331 'International Tables Vol C Tables 4.2.6.8 and 6.1.1.4'

loop_
_geom_angle_atom_site_label_1
_geom_angle_atom_site_label_2
_geom_angle_atom_site_label_3
_geom_angle
_geom_angle_site_symmetry_1
_geom_angle_site_symmetry_3
N3 Ce1 N4 106.5(3) . .
N3 Ce1 N2 110.3(3) . .
N4 Ce1 N2 127.2(3) . .
N3 Ce1 N1 99.3(3) . .
N4 Ce1 N1 112.3(3) . .
N2 Ce1 N1 97.6(3) . .
N3 Ce1 C44 61.2(3) . .
N4 Ce1 C44 62.1(3) . .
N2 Ce1 C44 105.9(3) . .
N1 Ce1 C44 153.4(3) . .
N3 Ce1 C1 151.5(3) . .
N4 Ce1 C1 99.7(3) . .
N2 Ce1 C1 59.3(3) . .
N1 Ce1 C1 59.5(3) . .
C44 Ce1 C1 144.7(3) . .
P2 C1 P1 130.2(7) . .
P2 C1 Ce1 90.3(5) . .
P1 C1 Ce1 90.3(4) . .
N1 P1 C1 105.8(5) . .
N1 P1 C2 115.1(5) . .
C1 P1 C2 116.7(5) . .
N1 P1 C8 115.3(5) . .
C1 P1 C8 104.0(5) . .
C2 P1 C8 99.7(5) . .
C3 C2 C7 119.3(10) . .
C3 C2 P1 124.1(8) . .
C7 C2 P1 116.3(9) . .
C2 C3 C4 120.7(11) . .
C2 C3 H3 119.6 . .
C4 C3 H3 119.6 . .
C5 C4 C3 118.2(11) . .
C5 C4 H4 120.9 . .
C3 C4 H4 120.9 . .
C6 C5 C4 121.4(11) . .
C6 C5 H5 119.3 . .
C4 C5 H5 119.3 . .
C5 C6 C7 119.5(11) . .
C5 C6 H6 120.2 . .
C7 C6 H6 120.2 . .
C2 C7 C6 120.7(11) . .
C2 C7 H7 119.7 . .
C6 C7 H7 119.7 . .
C13 C8 C9 118.4(11) . .
C13 C8 P1 124.0(9) . .
C9 C8 P1 117.6(8) . .
C10 C9 C8 120.7(11) . .
C10 C9 H9 119.6 . .
C8 C9 H9 119.6 . .
C9 C10 C11 120.4(12) . .
C9 C10 H10 119.8 . .
C11 C10 H10 119.8 . .
C12 C11 C10 118.1(12) . .
C12 C11 H11 120.9 . .
C10 C11 H11 120.9 . .
C11 C12 C13 122.6(11) . .
C11 C12 H12 118.7 . .
C13 C12 H12 118.7 . .
C12 C13 C8 119.7(12) . .
C12 C13 H13 120.1 . .
C8 C13 H13 120.1 . .
C14 N1 P1 125.4(7) . .
C14 N1 Ce1 131.7(7) . .
P1 N1 Ce1 102.9(4) . .
C15 C14 C19 119.2(11) . .
C15 C14 N1 118.9(11) . .
C19 C14 N1 121.9(12) . .
C14 C15 C16 120.1(13) . .
C14 C15 C20 122.4(10) . .
C16 C15 C20 117.5(12) . .
C17 C16 C15 121.7(14) . .
C17 C16 H16 119.1 . .
C15 C16 H16 119.1 . .
C18 C17 C16 117.1(12) . .
C18 C17 C22 122.9(13) . .
C16 C17 C22 120.0(13) . .
C17 C18 C19 124.0(13) . .
C17 C18 H18 118.0 . .
C19 C18 H18 118.0 . .
C14 C19 C18 117.9(14) . .
C14 C19 C21 121.3(11) . .
C18 C19 C21 120.7(12) . .
C15 C20 H20A 109.5 . .
C15 C20 H20B 109.5 . .
H20A C20 H20B 109.5 . .
C15 C20 H20C 109.5 . .
H20A C20 H20C 109.5 . .
H20B C20 H20C 109.5 . .
C19 C21 H21A 109.5 . .
C19 C21 H21C 109.5 . .
H21A C21 H21C 109.5 . .
C19 C21 H21B 109.5 . .
H21A C21 H21B 109.5 . .
H21C C21 H21B 109.5 . .
C17 C22 H22B 109.5 . .
C17 C22 H22C 109.5 . .
H22B C22 H22C 109.5 . .
C17 C22 H22A 109.5 . .
H22B C22 H22A 109.5 . .
H22C C22 H22A 109.5 . .
N2 P2 C1 105.9(5) . .
N2 P2 C23 114.0(6) . .
C1 P2 C23 114.4(6) . .
N2 P2 C29 112.9(5) . .
C1 P2 C29 108.3(6) . .
C23 P2 C29 101.3(5) . .
C24 C23 C28 118.5(12) . .
C24 C23 P2 119.8(9) . .
C28 C23 P2 121.6(10) . .
C23 C24 C25 121.1(12) . .
C23 C24 H24 119.5 . .
C25 C24 H24 119.5 . .
C26 C25 C24 122.6(13) . .
C26 C25 H25 118.7 . .
C24 C25 H25 118.7 . .
C25 C26 C27 117.8(12) . .
C25 C26 H26 121.1 . .
C27 C26 H26 121.1 . .
C28 C27 C26 116.9(12) . .
C28 C27 H27 121.5 . .
C26 C27 H27 121.5 . .
C27 C28 C23 122.8(12) . .
C27 C28 H28 118.6 . .
C23 C28 H28 118.6 . .
C30 C29 C34 120.5(10) . .
C30 C29 P2 123.2(8) . .
C34 C29 P2 116.1(9) . .
C29 C30 C31 120.8(11) . .
C29 C30 H30 119.6 . .
C31 C30 H30 119.6 . .
C30 C31 C32 120.0(13) . .
C30 C31 H31 120.0 . .
C32 C31 H31 120.0 . .
C33 C32 C31 119.3(11) . .
C33 C32 H32 120.3 . .
C31 C32 H32 120.3 . .
C32 C33 C34 121.7(12) . .
C32 C33 H33 119.2 . .
C34 C33 H33 119.2 . .
C33 C34 C29 117.6(12) . .
C33 C34 H34 121.2 . .
C29 C34 H34 121.2 . .
C35 N2 P2 123.8(7) . .
C35 N2 Ce1 127.8(7) . .
P2 N2 Ce1 104.5(5) . .
C40 C35 C36 118.2(11) . .
C40 C35 N2 120.6(11) . .
C36 C35 N2 121.0(10) . .
C37 C36 C35 117.9(11) . .
C37 C36 C42 119.3(12) . .
C35 C36 C42 122.8(11) . .
C36 C37 C38 125.1(12) . .
C36 C37 H37 117.5 . .
C38 C37 H37 117.5 . .
C37 C38 C39 116.8(11) . .
C37 C38 C43 121.8(11) . .
C39 C38 C43 121.2(11) . .
C38 C39 C40 121.0(11) . .
C38 C39 H39 119.5 . .
C40 C39 H39 119.5 . .
C39 C40 C35 120.9(11) . .
C39 C40 C41 116.7(10) . .
C35 C40 C41 122.3(10) . .
C40 C41 H41C 109.5 . .
C40 C41 H41A 109.5 . .
H41C C41 H41A 109.5 . .
C40 C41 H41B 109.5 . .
H41C C41 H41B 109.5 . .
H41A C41 H41B 109.5 . .
C36 C42 H42B 109.5 . .
C36 C42 H42C 109.5 . .
H42B C42 H42C 109.5 . .
C36 C42 H42A 109.5 . .
H42B C42 H42A 109.5 . .
H42C C42 H42A 109.5 . .
C38 C43 H43A 109.5 . .
C38 C43 H43B 109.5 . .
H43A C43 H43B 109.5 . .
C38 C43 H43C 109.5 . .
H43A C43 H43C 109.5 . .
H43B C43 H43C 109.5 . .
P4 C44 P3 134.3(7) . .
P4 C44 Ce1 91.7(5) . .
P3 C44 Ce1 92.9(4) . .
P4 C44 H44 110.4 . .
P3 C44 H44 110.4 . .
Ce1 C44 H44 110.4 . .
N3 P3 C44 103.6(5) . .
N3 P3 C45 112.9(5) . .
C44 P3 C45 115.6(5) . .
N3 P3 C51 115.5(5) . .
C44 P3 C51 107.9(5) . .
C45 P3 C51 101.8(5) . .
C50 C45 C46 119.0(10) . .
C50 C45 P3 124.8(9) . .
C46 C45 P3 116.3(8) . .
C45 C46 C47 119.9(10) . .
C45 C46 H46 120.1 . .
C47 C46 H46 120.1 . .
C48 C47 C46 119.5(11) . .
C48 C47 H47 120.2 . .
C46 C47 H47 120.2 . .
C49 C48 C47 121.3(11) . .
C49 C48 H48 119.4 . .
C47 C48 H48 119.4 . .
C48 C49 C50 121.1(11) . .
C48 C49 H49 119.5 . .
C50 C49 H49 119.5 . .
C45 C50 C49 119.1(11) . .
C45 C50 H50 120.5 . .
C49 C50 H50 120.5 . .
C56 C51 C52 118.1(11) . .
C56 C51 P3 120.8(9) . .
C52 C51 P3 121.0(8) . .
C53 C52 C51 119.6(10) . .
C53 C52 H52 120.2 . .
C51 C52 H52 120.2 . .
C54 C53 C52 122.2(12) . .
C54 C53 H53 118.9 . .
C52 C53 H53 118.9 . .
C53 C54 C55 118.1(12) . .
C53 C54 H54 121.0 . .
C55 C54 H54 121.0 . .
C56 C55 C54 120.5(11) . .
C56 C55 H55 119.7 . .
C54 C55 H55 119.7 . .
C55 C56 C51 121.4(12) . .
C55 C56 H56 119.3 . .
C51 C56 H56 119.3 . .
C57 N3 P3 126.8(7) . .
C57 N3 Ce1 131.3(7) . .
P3 N3 Ce1 101.7(4) . .
C58 C57 C62 118.1(10) . .
C58 C57 N3 122.9(10) . .
C62 C57 N3 118.8(11) . .
C59 C58 C57 119.9(11) . .
C59 C58 C64 116.9(12) . .
C57 C58 C64 123.2(10) . .
C58 C59 C60 122.4(12) . .
C58 C59 H59 118.8 . .
C60 C59 H59 118.8 . .
C61 C60 C59 117.0(11) . .
C61 C60 C65 122.1(11) . .
C59 C60 C65 120.8(12) . .
C60 C61 C62 122.9(11) . .
C60 C61 H61 118.6 . .
C62 C61 H61 118.6 . .
C61 C62 C57 119.6(12) . .
C61 C62 C63 119.7(11) . .
C57 C62 C63 120.6(10) . .
C62 C63 H63C 109.5 . .
C62 C63 H63B 109.5 . .
H63C C63 H63B 109.5 . .
C62 C63 H63A 109.5 . .
H63C C63 H63A 109.5 . .
H63B C63 H63A 109.5 . .
C58 C64 H64B 109.5 . .
C58 C64 H64A 109.5 . .
H64B C64 H64A 109.5 . .
C58 C64 H64C 109.5 . .
H64B C64 H64C 109.5 . .
H64A C64 H64C 109.5 . .
C60 C65 H65A 109.5 . .
C60 C65 H65C 109.5 . .
H65A C65 H65C 109.5 . .
C60 C65 H65B 109.5 . .
H65A C65 H65B 109.5 . .
H65C C65 H65B 109.5 . .
N4 P4 C44 107.1(5) . .
N4 P4 C72 110.2(5) . .
C44 P4 C72 111.8(5) . .
N4 P4 C66 113.1(5) . .
C44 P4 C66 114.6(5) . .
C72 P4 C66 100.0(5) . .
C71 C66 C67 118.1(10) . .
C71 C66 P4 118.6(8) . .
C67 C66 P4 123.3(8) . .
C68 C67 C66 120.7(11) . .
C68 C67 H67 119.6 . .
C66 C67 H67 119.6 . .
C67 C68 C69 121.0(11) . .
C67 C68 H68 119.5 . .
C69 C68 H68 119.5 . .
C68 C69 C70 120.1(11) . .
C68 C69 H69 119.9 . .
C70 C69 H69 119.9 . .
C69 C70 C71 118.6(11) . .
C69 C70 H70 120.7 . .
C71 C70 H70 120.7 . .
C66 C71 C70 121.2(11) . .
C66 C71 H71 119.4 . .
C70 C71 H71 119.4 . .
C77 C72 C73 118.5(10) . .
C77 C72 P4 120.7(9) . .
C73 C72 P4 120.7(8) . .
C74 C73 C72 121.1(12) . .
C74 C73 H73 119.5 . .
C72 C73 H73 119.5 . .
C73 C74 C75 119.4(12) . .
C73 C74 H74 120.3 . .
C75 C74 H74 120.3 . .
C76 C75 C74 120.8(11) . .
C76 C75 H75 119.6 . .
C74 C75 H75 119.6 . .
C75 C76 C77 120.5(12) . .
C75 C76 H76 119.8 . .
C77 C76 H76 119.8 . .
C72 C77 C76 119.6(12) . .
C72 C77 H77 120.2 . .
C76 C77 H77 120.2 . .
C78 N4 P4 119.3(7) . .
C78 N4 Ce1 140.6(7) . .
P4 N4 Ce1 99.1(4) . .
C79 C78 N4 119.3(10) . .
C79 C78 C83 119.8(10) . .
N4 C78 C83 120.9(10) . .
C80 C79 C78 119.4(10) . .
C80 C79 C85 119.4(10) . .
C78 C79 C85 121.2(10) . .
C79 C80 C81 124.2(11) . .
C79 C80 H80 117.9 . .
C81 C80 H80 117.9 . .
C86 C81 C80 123.6(11) . .
C86 C81 C82 124.2(11) . .
C80 C81 C82 112.1(11) . .
C83 C82 C81 125.7(11) . .
C83 C82 H82 117.2 . .
C81 C82 H82 117.2 . .
C82 C83 C78 118.1(11) . .
C82 C83 C84 119.0(11) . .
C78 C83 C84 122.9(11) . .
C83 C84 H84B 109.5 . .
C83 C84 H84A 109.5 . .
H84B C84 H84A 109.5 . .
C83 C84 H84C 109.5 . .
H84B C84 H84C 109.5 . .
H84A C84 H84C 109.5 . .
C79 C85 H85C 109.5 . .
C79 C85 H85A 109.5 . .
H85C C85 H85A 109.5 . .
C79 C85 H85B 109.5 . .
H85C C85 H85B 109.5 . .
H85A C85 H85B 109.5 . .
C81 C86 H86A 109.5 . .
C81 C86 H86B 109.5 . .
H86A C86 H86B 109.5 . .
C81 C86 H86C 109.5 . .
H86A C86 H86C 109.5 . .
H86B C86 H86C 109.5 . .
N8 Ce2 N6 123.4(4) . .
N8 Ce2 C130 62.9(4) . .
N6 Ce2 C130 113.7(3) . .
N8 Ce2 N5 110.1(3) . .
N6 Ce2 N5 95.4(3) . .
C130 Ce2 N5 149.1(4) . .
N8 Ce2 N7 112.8(4) . .
N6 Ce2 N7 111.9(3) . .
C130 Ce2 N7 61.9(4) . .
N5 Ce2 N7 98.7(3) . .
N8 Ce2 C87 92.5(3) . .
N6 Ce2 C87 59.2(3) . .
C130 Ce2 C87 146.3(4) . .
N5 Ce2 C87 58.3(3) . .
N7 Ce2 C87 151.4(3) . .
P6 C87 P5 131.3(7) . .
P6 C87 Ce2 88.2(4) . .
P5 C87 Ce2 88.2(4) . .
P6 C87 H87 113.0 . .
P5 C87 H87 113.0 . .
Ce2 C87 H87 113.0 . .
N6 P5 C87 107.4(5) . .
N6 P5 C94 113.5(5) . .
C87 P5 C94 110.2(5) . .
N6 P5 C88 114.4(5) . .
C87 P5 C88 109.8(5) . .
C94 P5 C88 101.5(5) . .
C93 C88 C89 117.2(10) . .
C93 C88 P5 121.4(8) . .
C89 C88 P5 121.0(9) . .
C90 C89 C88 121.1(11) . .
C90 C89 H89 119.4 . .
C88 C89 H89 119.4 . .
C89 C90 C91 119.3(11) . .
C89 C90 H90 120.3 . .
C91 C90 H90 120.3 . .
C92 C91 C90 120.4(12) . .
C92 C91 H91 119.8 . .
C90 C91 H91 119.8 . .
C91 C92 C93 122.0(12) . .
C91 C92 H92 119.0 . .
C93 C92 H92 119.0 . .
C92 C93 C88 119.8(11) . .
C92 C93 H93 120.1 . .
C88 C93 H93 120.1 . .
C99 C94 C95 118.7(11) . .
C99 C94 P5 118.2(10) . .
C95 C94 P5 122.8(9) . .
C96 C95 C94 120.0(11) . .
C96 C95 H95 120.0 . .
C94 C95 H95 120.0 . .
C97 C96 C95 119.8(13) . .
C97 C96 H96 120.1 . .
C95 C96 H96 120.1 . .
C98 C97 C96 119.7(12) . .
C98 C97 H97 120.1 . .
C96 C97 H97 120.1 . .
C99 C98 C97 121.2(12) . .
C99 C98 H98 119.4 . .
C97 C98 H98 119.4 . .
C98 C99 C94 120.5(13) . .
C98 C99 H99 119.8 . .
C94 C99 H99 119.8 . .
C121 N5 P6 126.2(8) . .
C121 N5 Ce2 129.0(7) . .
P6 N5 Ce2 104.2(5) . .
C105 C100 C101 118.8(11) . .
C105 C100 N6 123.2(11) . .
C101 C100 N6 117.6(11) . .
C102 C101 C100 118.8(12) . .
C102 C101 C107 118.7(11) . .
C100 C101 C107 122.5(10) . .
C103 C102 C101 124.9(12) . .
C103 C102 H10A 117.5 . .
C101 C102 H10A 117.5 . .
C102 C103 C104 114.2(11) . .
C102 C103 C108 122.4(13) . .
C104 C103 C108 123.3(13) . .
C103 C104 C105 124.3(12) . .
C103 C104 H10B 117.9 . .
C105 C104 H10B 117.9 . .
C100 C105 C104 118.8(12) . .
C100 C105 C106 122.2(11) . .
C104 C105 C106 119.0(11) . .
C105 C106 H10C 109.5 . .
C105 C106 H10D 109.5 . .
H10C C106 H10D 109.5 . .
C105 C106 H10E 109.5 . .
H10C C106 H10E 109.5 . .
H10D C106 H10E 109.5 . .
C101 C107 H10H 109.5 . .
C101 C107 H10F 109.5 . .
H10H C107 H10F 109.5 . .
C101 C107 H10G 109.5 . .
H10H C107 H10G 109.5 . .
H10F C107 H10G 109.5 . .
C103 C108 H10J 109.5 . .
C103 C108 H10I 109.5 . .
H10J C108 H10I 109.5 . .
C103 C108 H10K 109.5 . .
H10J C108 H10K 109.5 . .
H10I C108 H10K 109.5 . .
N5 P6 C87 107.5(5) . .
N5 P6 C115 114.8(5) . .
C87 P6 C115 107.9(5) . .
N5 P6 C109 115.2(6) . .
C87 P6 C109 112.8(5) . .
C115 P6 C109 98.5(5) . .
C110 C109 C114 119.7(11) . .
C110 C109 P6 124.6(9) . .
C114 C109 P6 115.7(9) . .
C109 C110 C111 120.8(11) . .
C109 C110 H11A 119.6 . .
C111 C110 H11A 119.6 . .
C112 C111 C110 119.9(12) . .
C112 C111 H11B 120.1 . .
C110 C111 H11B 120.1 . .
C111 C112 C113 119.3(12) . .
C111 C112 H11C 120.4 . .
C113 C112 H11C 120.4 . .
C114 C113 C112 120.6(11) . .
C114 C113 H11D 119.7 . .
C112 C113 H11D 119.7 . .
C113 C114 C109 119.8(11) . .
C113 C114 H11E 120.1 . .
C109 C114 H11E 120.1 . .
C120 C115 C116 117.4(11) . .
C120 C115 P6 125.2(9) . .
C116 C115 P6 117.1(10) . .
C117 C116 C115 119.4(14) . .
C117 C116 H11F 120.3 . .
C115 C116 H11F 120.3 . .
C118 C117 C116 120.3(13) . .
C118 C117 H11G 119.9 . .
C116 C117 H11G 119.9 . .
C119 C118 C117 119.6(14) . .
C119 C118 H11H 120.2 . .
C117 C118 H11H 120.2 . .
C118 C119 C120 120.8(16) . .
C118 C119 H11I 119.6 . .
C120 C119 H11I 119.6 . .
C115 C120 C119 122.4(13) . .
C115 C120 H12A 118.8 . .
C119 C120 H12A 118.8 . .
C100 N6 P5 128.0(8) . .
C100 N6 Ce2 124.9(7) . .
P5 N6 Ce2 104.8(4) . .
C122 C121 N5 123.4(13) . .
C122 C121 C126 118.1(12) . .
N5 C121 C126 118.0(11) . .
C121 C122 C123 120.1(14) . .
C121 C122 C129 123.2(12) . .
C123 C122 C129 116.5(12) . .
C124 C123 C122 121.6(13) . .
C124 C123 H12B 119.2 . .
C122 C123 H12B 119.2 . .
C123 C124 C125 117.0(13) . .
C123 C124 C128 114.9(13) . .
C125 C124 C128 128.1(14) . .
C126 C125 C124 122.7(15) . .
C126 C125 H12C 118.7 . .
C124 C125 H12C 118.7 . .
C125 C126 C121 120.0(13) . .
C125 C126 C127 120.1(13) . .
C121 C126 C127 119.9(11) . .
C126 C127 H12D 109.5 . .
C126 C127 H12E 109.5 . .
H12D C127 H12E 109.5 . .
C126 C127 H12F 109.5 . .
H12D C127 H12F 109.5 . .
H12E C127 H12F 109.5 . .
C124 C128 H12G 109.5 . .
C124 C128 H12H 109.5 . .
H12G C128 H12H 109.5 . .
C124 C128 H12I 109.5 . .
H12G C128 H12I 109.5 . .
H12H C128 H12I 109.5 . .
C122 C129 H12J 109.5 . .
C122 C129 H12K 109.5 . .
H12J C129 H12K 109.5 . .
C122 C129 H12L 109.5 . .
H12J C129 H12L 109.5 . .
H12K C129 H12L 109.5 . .
P7 C130 P8 138.3(8) . .
P7 C130 Ce2 95.7(6) . .
P8 C130 Ce2 93.6(5) . .
N7 P7 C130 106.7(6) . .
N7 P7 C131 114.7(7) . .
C130 P7 C131 118.2(7) . .
N7 P7 C137 107.4(6) . .
C130 P7 C137 111.5(7) . .
C131 P7 C137 97.7(6) . .
C132 C131 C136 115.2(14) . .
C132 C131 P7 127.7(13) . .
C136 C131 P7 117.1(13) . .
C131 C132 C133 125.0(18) . .
C131 C132 H13A 117.5 . .
C133 C132 H13A 117.5 . .
C134 C133 C132 117.3(19) . .
C134 C133 H13B 121.4 . .
C132 C133 H13B 121.4 . .
C135 C134 C133 118.6(19) . .
C135 C134 H13C 120.7 . .
C133 C134 H13C 120.7 . .
C134 C135 C136 125(2) . .
C134 C135 H13D 117.5 . .
C136 C135 H13D 117.5 . .
C135 C136 C131 118.7(18) . .
C135 C136 H13E 120.6 . .
C131 C136 H13E 120.6 . .
C138 C137 C142 118.6(12) . .
C138 C137 P7 122.1(11) . .
C142 C137 P7 119.1(11) . .
C137 C138 C139 122.3(15) . .
C137 C138 H13F 118.9 . .
C139 C138 H13F 118.9 . .
C138 C139 C140 116.4(15) . .
C138 C139 H13G 121.8 . .
C140 C139 H13G 121.8 . .
C141 C140 C139 123.1(13) . .
C141 C140 H14 118.4 . .
C139 C140 H14 118.4 . .
C140 C141 C142 119.2(15) . .
C140 C141 H14A 120.4 . .
C142 C141 H14A 120.4 . .
C141 C142 C137 120.2(15) . .
C141 C142 H14B 119.9 . .
C137 C142 H14B 119.9 . .
C143 N7 P7 130.3(9) . .
C143 N7 Ce2 133.6(8) . .
P7 N7 Ce2 95.5(5) . .
C144 C143 N7 122.2(12) . .
C144 C143 C148 118.5(12) . .
N7 C143 C148 119.1(12) . .
C143 C144 C145 120.0(13) . .
C143 C144 C150 124.0(14) . .
C145 C144 C150 116.0(13) . .
C146 C145 C144 121.8(14) . .
C146 C145 H14C 119.1 . .
C144 C145 H14C 119.1 . .
C147 C146 C145 116.2(14) . .
C147 C146 C151 122.5(13) . .
C145 C146 C151 121.2(14) . .
C148 C147 C146 123.6(13) . .
C148 C147 H14D 118.2 . .
C146 C147 H14D 118.2 . .
C147 C148 C143 119.4(13) . .
C147 C148 C149 120.6(13) . .
C143 C148 C149 120.0(12) . .
C148 C149 H14E 109.5 . .
C148 C149 H14G 109.5 . .
H14E C149 H14G 109.5 . .
C148 C149 H14F 109.5 . .
H14E C149 H14F 109.5 . .
H14G C149 H14F 109.5 . .
C144 C150 H15C 109.5 . .
C144 C150 H15B 109.5 . .
H15C C150 H15B 109.5 . .
C144 C150 H15A 109.5 . .
H15C C150 H15A 109.5 . .
H15B C150 H15A 109.5 . .
C146 C151 H15F 109.5 . .
C146 C151 H15D 109.5 . .
H15F C151 H15D 109.5 . .
C146 C151 H15E 109.5 . .
H15F C151 H15E 109.5 . .
H15D C151 H15E 109.5 . .
N8 P8 C130 106.0(6) . .
N8 P8 C158 111.9(6) . .
C130 P8 C158 114.3(7) . .
N8 P8 C152 108.9(8) . .
C130 P8 C152 111.4(8) . .
C158 P8 C152 104.4(8) . .
C153 C152 C157 116.7(18) . .
C153 C152 P8 118.5(15) . .
C157 C152 P8 124.2(13) . .
C152 C153 C154 124(2) . .
C152 C153 H15 118.0 . .
C154 C153 H15 118.0 . .
C153 C154 C155 119.1(18) . .
C153 C154 H15G 120.5 . .
C155 C154 H15G 120.5 . .
C154 C155 C156 119.0(18) . .
C154 C155 H15H 120.5 . .
C156 C155 H15H 120.5 . .
C157 C156 C155 117.5(19) . .
C157 C156 H15I 121.2 . .
C155 C156 H15I 121.2 . .
C156 C157 C152 123.5(18) . .
C156 C157 H15J 118.2 . .
C152 C157 H15J 118.2 . .
C159 C158 C163 116.6(15) . .
C159 C158 P8 120.0(12) . .
C163 C158 P8 123.4(14) . .
C158 C159 C160 122.1(18) . .
C158 C159 H15K 119.0 . .
C160 C159 H15K 119.0 . .
C161 C160 C159 118(2) . .
C161 C160 H16A 121.2 . .
C159 C160 H16A 121.2 . .
C162 C161 C160 123.0(18) . .
C162 C161 H16B 118.5 . .
C160 C161 H16B 118.5 . .
C161 C162 C163 118(2) . .
C161 C162 H16C 121.0 . .
C163 C162 H16C 121.0 . .
C162 C163 C158 123(2) . .
C162 C163 H16D 118.6 . .
C158 C163 H16D 118.6 . .
C164 N8 P8 122.7(9) . .
C164 N8 Ce2 138.5(8) . .
P8 N8 Ce2 97.2(5) . .
C165 C164 C169 117.2(14) . .
C165 C164 N8 122.5(14) . .
C169 C164 N8 120.1(12) . .
C166 C165 C164 121.0(17) . .
C166 C165 C172 117.9(14) . .
C164 C165 C172 121.1(15) . .
C165 C166 C167 122.2(15) . .
C165 C166 H16E 118.9 . .
C167 C166 H16E 118.9 . .
C168 C167 C166 117.0(17) . .
C168 C167 C171 123(2) . .
C166 C167 C171 120.3(17) . .
C167 C168 C169 122.1(18) . .
C167 C168 H16F 118.9 . .
C169 C168 H16F 118.9 . .
C168 C169 C164 120.5(14) . .
C168 C169 C170 119.7(15) . .
C164 C169 C170 119.9(13) . .
C169 C170 H17A 109.5 . .
C169 C170 H17B 109.5 . .
H17A C170 H17B 109.5 . .
C169 C170 H17C 109.5 . .
H17A C170 H17C 109.5 . .
H17B C170 H17C 109.5 . .
C167 C171 H17F 109.5 . .
C167 C171 H17E 109.5 . .
H17F C171 H17E 109.5 . .
C167 C171 H17D 109.5 . .
H17F C171 H17D 109.5 . .
H17E C171 H17D 109.5 . .
C165 C172 H17G 109.5 . .
C165 C172 H17I 109.5 . .
H17G C172 H17I 109.5 . .
C165 C172 H17H 109.5 . .
H17G C172 H17H 109.5 . .
H17I C172 H17H 109.5 . .

loop_
_geom_bond_atom_site_label_1
_geom_bond_atom_site_label_2
_geom_bond_distance
_geom_bond_site_symmetry_2
Ce1 N3 2.480(9) .
Ce1 N4 2.493(10) .
Ce1 N2 2.496(9) .
Ce1 N1 2.561(9) .
Ce1 C44 2.681(11) .
Ce1 C1 2.819(11) .
C1 P2 1.693(12) .
C1 P1 1.740(11) .
P1 N1 1.619(9) .
P1 C2 1.834(11) .
P1 C8 1.835(12) .
C2 C3 1.384(16) .
C2 C7 1.387(15) .
C3 C4 1.410(16) .
C3 H3 0.9500 .
C4 C5 1.393(16) .
C4 H4 0.9500 .
C5 C6 1.372(17) .
C5 H5 0.9500 .
C6 C7 1.395(16) .
C6 H6 0.9500 .
C7 H7 0.9500 .
C8 C13 1.387(15) .
C8 C9 1.404(17) .
C9 C10 1.371(18) .
C9 H9 0.9500 .
C10 C11 1.399(16) .
C10 H10 0.9500 .
C11 C12 1.366(17) .
C11 H11 0.9500 .
C12 C13 1.371(17) .
C12 H12 0.9500 .
C13 H13 0.9500 .
N1 C14 1.465(14) .
C14 C15 1.378(19) .
C14 C19 1.398(18) .
C15 C16 1.399(15) .
C15 C20 1.503(18) .
C16 C17 1.387(19) .
C16 H16 0.9500 .
C17 C18 1.34(2) .
C17 C22 1.507(18) .
C18 C19 1.414(18) .
C18 H18 0.9500 .
C19 C21 1.52(2) .
C20 H20A 0.9800 .
C20 H20B 0.9800 .
C20 H20C 0.9800 .
C21 H21A 0.9800 .
C21 H21C 0.9800 .
C21 H21B 0.9800 .
C22 H22B 0.9800 .
C22 H22C 0.9800 .
C22 H22A 0.9800 .
P2 N2 1.618(9) .
P2 C23 1.819(12) .
P2 C29 1.841(11) .
C23 C24 1.347(18) .
C23 C28 1.392(17) .
C24 C25 1.369(17) .
C24 H24 0.9500 .
C25 C26 1.341(17) .
C25 H25 0.9500 .
C26 C27 1.474(18) .
C26 H26 0.9500 .
C27 C28 1.362(17) .
C27 H27 0.9500 .
C28 H28 0.9500 .
C29 C30 1.364(17) .
C29 C34 1.424(16) .
C30 C31 1.384(15) .
C30 H30 0.9500 .
C31 C32 1.409(18) .
C31 H31 0.9500 .
C32 C33 1.365(19) .
C32 H32 0.9500 .
C33 C34 1.410(16) .
C33 H33 0.9500 .
C34 H34 0.9500 .
N2 C35 1.448(14) .
C35 C40 1.398(16) .
C35 C36 1.429(17) .
C36 C37 1.357(17) .
C36 C42 1.485(17) .
C37 C38 1.382(17) .
C37 H37 0.9500 .
C38 C39 1.387(17) .
C38 C43 1.536(18) .
C39 C40 1.390(16) .
C39 H39 0.9500 .
C40 C41 1.523(17) .
C41 H41C 0.9800 .
C41 H41A 0.9800 .
C41 H41B 0.9800 .
C42 H42B 0.9800 .
C42 H42C 0.9800 .
C42 H42A 0.9800 .
C43 H43A 0.9800 .
C43 H43B 0.9800 .
C43 H43C 0.9800 .
C44 P4 1.671(12) .
C44 P3 1.698(11) .
C44 H44 1.0000 .
P3 N3 1.652(9) .
P3 C45 1.815(10) .
P3 C51 1.818(12) .
C45 C50 1.401(15) .
C45 C46 1.411(15) .
C46 C47 1.412(15) .
C46 H46 0.9500 .
C47 C48 1.379(16) .
C47 H47 0.9500 .
C48 C49 1.343(17) .
C48 H48 0.9500 .
C49 C50 1.418(15) .
C49 H49 0.9500 .
C50 H50 0.9500 .
C51 C56 1.387(16) .
C51 C52 1.412(16) .
C52 C53 1.392(17) .
C52 H52 0.9500 .
C53 C54 1.340(17) .
C53 H53 0.9500 .
C54 C55 1.435(18) .
C54 H54 0.9500 .
C55 C56 1.353(18) .
C55 H55 0.9500 .
C56 H56 0.9500 .
N3 C57 1.421(14) .
C57 C58 1.404(18) .
C57 C62 1.411(16) .
C58 C59 1.390(16) .
C58 C64 1.528(17) .
C59 C60 1.391(17) .
C59 H59 0.9500 .
C60 C61 1.375(17) .
C60 C65 1.518(16) .
C61 C62 1.392(15) .
C61 H61 0.9500 .
C62 C63 1.475(17) .
C63 H63C 0.9800 .
C63 H63B 0.9800 .
C63 H63A 0.9800 .
C64 H64B 0.9800 .
C64 H64A 0.9800 .
C64 H64C 0.9800 .
C65 H65A 0.9800 .
C65 H65C 0.9800 .
C65 H65B 0.9800 .
P4 N4 1.651(9) .
P4 C72 1.835(11) .
P4 C66 1.841(11) .
C66 C71 1.387(15) .
C66 C67 1.400(16) .
C67 C68 1.359(16) .
C67 H67 0.9500 .
C68 C69 1.377(16) .
C68 H68 0.9500 .
C69 C70 1.386(17) .
C69 H69 0.9500 .
C70 C71 1.400(15) .
C70 H70 0.9500 .
C71 H71 0.9500 .
C72 C77 1.376(16) .
C72 C73 1.404(16) .
C73 C74 1.363(15) .
C73 H73 0.9500 .
C74 C75 1.388(18) .
C74 H74 0.9500 .
C75 C76 1.339(18) .
C75 H75 0.9500 .
C76 C77 1.410(15) .
C76 H76 0.9500 .
C77 H77 0.9500 .
N4 C78 1.417(14) .
C78 C79 1.408(15) .
C78 C83 1.421(15) .
C79 C80 1.404(17) .
C79 C85 1.475(16) .
C80 C81 1.439(16) .
C80 H80 0.9500 .
C81 C86 1.389(18) .
C81 C82 1.452(17) .
C82 C83 1.385(17) .
C82 H82 0.9500 .
C83 C84 1.483(16) .
C84 H84B 0.9800 .
C84 H84A 0.9800 .
C84 H84C 0.9800 .
C85 H85C 0.9800 .
C85 H85A 0.9800 .
C85 H85B 0.9800 .
C86 H86A 0.9800 .
C86 H86B 0.9800 .
C86 H86C 0.9800 .
Ce2 N8 2.484(11) .
Ce2 N6 2.525(9) .
Ce2 C130 2.542(12) .
Ce2 N5 2.553(9) .
Ce2 N7 2.554(11) .
Ce2 C87 2.907(11) .
C87 P6 1.718(11) .
C87 P5 1.730(11) .
C87 H87 1.0000 .
P5 N6 1.625(10) .
P5 C94 1.811(12) .
P5 C88 1.823(12) .
C88 C93 1.406(16) .
C88 C89 1.445(15) .
C89 C90 1.369(16) .
C89 H89 0.9500 .
C90 C91 1.391(17) .
C90 H90 0.9500 .
C91 C92 1.362(16) .
C91 H91 0.9500 .
C92 C93 1.375(16) .
C92 H92 0.9500 .
C93 H93 0.9500 .
C94 C99 1.391(16) .
C94 C95 1.396(17) .
C95 C96 1.385(18) .
C95 H95 0.9500 .
C96 C97 1.384(19) .
C96 H96 0.9500 .
C97 C98 1.37(2) .
C97 H97 0.9500 .
C98 C99 1.357(18) .
C98 H98 0.9500 .
C99 H99 0.9500 .
N5 C121 1.420(16) .
N5 P6 1.601(9) .
C100 C105 1.375(17) .
C100 C101 1.412(16) .
C100 N6 1.432(14) .
C101 C102 1.378(16) .
C101 C107 1.523(18) .
C102 C103 1.365(18) .
C102 H10A 0.9500 .
C103 C104 1.390(18) .
C103 C108 1.479(17) .
C104 C105 1.397(16) .
C104 H10B 0.9500 .
C105 C106 1.481(18) .
C106 H10C 0.9800 .
C106 H10D 0.9800 .
C106 H10E 0.9800 .
C107 H10H 0.9800 .
C107 H10F 0.9800 .
C107 H10G 0.9800 .
C108 H10J 0.9800 .
C108 H10I 0.9800 .
C108 H10K 0.9800 .
P6 C115 1.816(12) .
P6 C109 1.824(12) .
C109 C110 1.359(16) .
C109 C114 1.401(15) .
C110 C111 1.398(16) .
C110 H11A 0.9500 .
C111 C112 1.384(16) .
C111 H11B 0.9500 .
C112 C113 1.391(17) .
C112 H11C 0.9500 .
C113 C114 1.379(16) .
C113 H11D 0.9500 .
C114 H11E 0.9500 .
C115 C120 1.355(18) .
C115 C116 1.412(16) .
C116 C117 1.411(18) .
C116 H11F 0.9500 .
C117 C118 1.36(2) .
C117 H11G 0.9500 .
C118 C119 1.35(2) .
C118 H11H 0.9500 .
C119 C120 1.373(18) .
C119 H11I 0.9500 .
C120 H12A 0.9500 .
C121 C122 1.378(18) .
C121 C126 1.43(2) .
C122 C123 1.410(18) .
C122 C129 1.48(2) .
C123 C124 1.39(2) .
C123 H12B 0.9500 .
C124 C125 1.40(2) .
C124 C128 1.571(18) .
C125 C126 1.354(18) .
C125 H12C 0.9500 .
C126 C127 1.500(18) .
C127 H12D 0.9800 .
C127 H12E 0.9800 .
C127 H12F 0.9800 .
C128 H12G 0.9800 .
C128 H12H 0.9800 .
C128 H12I 0.9800 .
C129 H12J 0.9800 .
C129 H12K 0.9800 .
C129 H12L 0.9800 .
C130 P7 1.637(16) .
C130 P8 1.671(15) .
P7 N7 1.628(12) .
P7 C131 1.822(13) .
P7 C137 1.826(12) .
C131 C132 1.33(2) .
C131 C136 1.42(2) .
C132 C133 1.434(19) .
C132 H13A 0.9500 .
C133 C134 1.39(3) .
C133 H13B 0.9500 .
C134 C135 1.29(2) .
C134 H13C 0.9500 .
C135 C136 1.41(2) .
C135 H13D 0.9500 .
C136 H13E 0.9500 .
C137 C138 1.38(2) .
C137 C142 1.43(2) .
C138 C139 1.398(19) .
C138 H13F 0.9500 .
C139 C140 1.42(2) .
C139 H13G 0.9500 .
C140 C141 1.36(2) .
C140 H14 0.9500 .
C141 C142 1.385(18) .
C141 H14A 0.9500 .
C142 H14B 0.9500 .
N7 C143 1.402(17) .
C143 C144 1.386(19) .
C143 C148 1.436(18) .
C144 C145 1.41(2) .
C144 C150 1.493(18) .
C145 C146 1.407(19) .
C145 H14C 0.9500 .
C146 C147 1.40(2) .
C146 C151 1.47(2) .
C147 C148 1.36(2) .
C147 H14D 0.9500 .
C148 C149 1.49(2) .
C149 H14E 0.9800 .
C149 H14G 0.9800 .
C149 H14F 0.9800 .
C150 H15C 0.9800 .
C150 H15B 0.9800 .
C150 H15A 0.9800 .
C151 H15F 0.9800 .
C151 H15D 0.9800 .
C151 H15E 0.9800 .
P8 N8 1.615(10) .
P8 C158 1.805(14) .
P8 C152 1.850(18) .
C152 C153 1.35(2) .
C152 C157 1.39(3) .
C153 C154 1.37(2) .
C153 H15 0.9500 .
C154 C155 1.41(3) .
C154 H15G 0.9500 .
C155 C156 1.43(2) .
C155 H15H 0.9500 .
C156 C157 1.39(2) .
C156 H15I 0.9500 .
C157 H15J 0.9500 .
C158 C159 1.39(2) .
C158 C163 1.39(2) .
C159 C160 1.40(2) .
C159 H15K 0.9500 .
C160 C161 1.39(3) .
C160 H16A 0.9500 .
C161 C162 1.35(3) .
C161 H16B 0.9500 .
C162 C163 1.39(2) .
C162 H16C 0.9500 .
C163 H16D 0.9500 .
N8 C164 1.462(18) .
C164 C165 1.404(18) .
C164 C169 1.41(2) .
C165 C166 1.34(2) .
C165 C172 1.51(2) .
C166 C167 1.41(3) .
C166 H16E 0.9500 .
C167 C168 1.37(2) .
C167 C171 1.57(3) .
C168 C169 1.37(2) .
C168 H16F 0.9500 .
C169 C170 1.511(19) .
C170 H17A 0.9800 .
C170 H17B 0.9800 .
C170 H17C 0.9800 .
C171 H17F 0.9800 .
C171 H17E 0.9800 .
C171 H17D 0.9800 .
C172 H17G 0.9800 .
C172 H17I 0.9800 .
C172 H17H 0.9800 .

loop_
_geom_torsion_atom_site_label_1
_geom_torsion_atom_site_label_2
_geom_torsion_atom_site_label_3
_geom_torsion_atom_site_label_4
_geom_torsion
_geom_torsion_site_symmetry_1
_geom_torsion_site_symmetry_2
_geom_torsion_site_symmetry_3
_geom_torsion_site_symmetry_4
N3 Ce1 C1 P2 76.6(7) . . . .
N4 Ce1 C1 P2 -126.8(4) . . . .
N2 Ce1 C1 P2 1.0(4) . . . .
N1 Ce1 C1 P2 122.9(6) . . . .
C44 Ce1 C1 P2 -72.4(8) . . . .
N3 Ce1 C1 P1 -53.7(9) . . . .
N4 Ce1 C1 P1 103.0(5) . . . .
N2 Ce1 C1 P1 -129.3(6) . . . .
N1 Ce1 C1 P1 -7.3(4) . . . .
C44 Ce1 C1 P1 157.4(5) . . . .
P2 C1 P1 N1 -80.3(9) . . . .
Ce1 C1 P1 N1 10.4(5) . . . .
P2 C1 P1 C2 49.2(10) . . . .
Ce1 C1 P1 C2 139.9(5) . . . .
P2 C1 P1 C8 157.9(8) . . . .
Ce1 C1 P1 C8 -111.4(4) . . . .
N1 P1 C2 C3 -29.7(12) . . . .
C1 P1 C2 C3 -154.6(10) . . . .
C8 P1 C2 C3 94.3(11) . . . .
N1 P1 C2 C7 157.2(9) . . . .
C1 P1 C2 C7 32.3(11) . . . .
C8 P1 C2 C7 -78.8(10) . . . .
C7 C2 C3 C4 2.8(18) . . . .
P1 C2 C3 C4 -170.1(9) . . . .
C2 C3 C4 C5 -4.9(18) . . . .
C3 C4 C5 C6 4.1(19) . . . .
C4 C5 C6 C7 -1(2) . . . .
C3 C2 C7 C6 0.2(18) . . . .
P1 C2 C7 C6 173.7(10) . . . .
C5 C6 C7 C2 -1.0(19) . . . .
N1 P1 C8 C13 110.1(9) . . . .
C1 P1 C8 C13 -134.5(9) . . . .
C2 P1 C8 C13 -13.7(10) . . . .
N1 P1 C8 C9 -69.6(10) . . . .
C1 P1 C8 C9 45.8(10) . . . .
C2 P1 C8 C9 166.6(9) . . . .
C13 C8 C9 C10 1.9(17) . . . .
P1 C8 C9 C10 -178.3(9) . . . .
C8 C9 C10 C11 -1.3(18) . . . .
C9 C10 C11 C12 0.4(18) . . . .
C10 C11 C12 C13 -0.1(17) . . . .
C11 C12 C13 C8 0.8(17) . . . .
C9 C8 C13 C12 -1.7(15) . . . .
P1 C8 C13 C12 178.6(8) . . . .
C1 P1 N1 C14 165.6(10) . . . .
C2 P1 N1 C14 35.2(12) . . . .
C8 P1 N1 C14 -80.1(11) . . . .
C1 P1 N1 Ce1 -11.7(6) . . . .
C2 P1 N1 Ce1 -142.2(4) . . . .
C8 P1 N1 Ce1 102.5(5) . . . .
N3 Ce1 N1 C14 -9.5(10) . . . .
N4 Ce1 N1 C14 102.7(10) . . . .
N2 Ce1 N1 C14 -121.7(10) . . . .
C44 Ce1 N1 C14 30.8(14) . . . .
C1 Ce1 N1 C14 -169.1(11) . . . .
N3 Ce1 N1 P1 167.6(4) . . . .
N4 Ce1 N1 P1 -80.2(5) . . . .
N2 Ce1 N1 P1 55.4(5) . . . .
C44 Ce1 N1 P1 -152.1(6) . . . .
C1 Ce1 N1 P1 8.1(4) . . . .
P1 N1 C14 C15 -101.4(12) . . . .
Ce1 N1 C14 C15 75.2(13) . . . .
P1 N1 C14 C19 77.5(13) . . . .
Ce1 N1 C14 C19 -106.0(12) . . . .
C19 C14 C15 C16 -1.5(17) . . . .
N1 C14 C15 C16 177.4(10) . . . .
C19 C14 C15 C20 179.4(10) . . . .
N1 C14 C15 C20 -1.7(16) . . . .
C14 C15 C16 C17 1.2(17) . . . .
C20 C15 C16 C17 -179.6(11) . . . .
C15 C16 C17 C18 -0.2(18) . . . .
C15 C16 C17 C22 179.4(11) . . . .
C16 C17 C18 C19 -0.7(19) . . . .
C22 C17 C18 C19 179.8(12) . . . .
C15 C14 C19 C18 0.7(16) . . . .
N1 C14 C19 C18 -178.2(10) . . . .
C15 C14 C19 C21 -175.1(11) . . . .
N1 C14 C19 C21 6.0(17) . . . .
C17 C18 C19 C14 0.4(18) . . . .
C17 C18 C19 C21 176.2(12) . . . .
P1 C1 P2 N2 89.3(9) . . . .
Ce1 C1 P2 N2 -1.3(5) . . . .
P1 C1 P2 C23 -37.2(11) . . . .
Ce1 C1 P2 C23 -127.8(5) . . . .
P1 C1 P2 C29 -149.2(8) . . . .
Ce1 C1 P2 C29 120.1(4) . . . .
N2 P2 C23 C24 -42.1(12) . . . .
C1 P2 C23 C24 80.1(12) . . . .
C29 P2 C23 C24 -163.7(10) . . . .
N2 P2 C23 C28 141.3(10) . . . .
C1 P2 C23 C28 -96.6(11) . . . .
C29 P2 C23 C28 19.7(12) . . . .
C28 C23 C24 C25 -1(2) . . . .
P2 C23 C24 C25 -178.2(10) . . . .
C23 C24 C25 C26 -1(2) . . . .
C24 C25 C26 C27 4(2) . . . .
C25 C26 C27 C28 -5.0(18) . . . .
C26 C27 C28 C23 3.3(19) . . . .
C24 C23 C28 C27 0(2) . . . .
P2 C23 C28 C27 176.6(10) . . . .
N2 P2 C29 C30 112.6(10) . . . .
C1 P2 C29 C30 -4.4(11) . . . .
C23 P2 C29 C30 -125.0(10) . . . .
N2 P2 C29 C34 -62.6(10) . . . .
C1 P2 C29 C34 -179.6(8) . . . .
C23 P2 C29 C34 59.8(9) . . . .
C34 C29 C30 C31 0.8(17) . . . .
P2 C29 C30 C31 -174.2(9) . . . .
C29 C30 C31 C32 0.4(17) . . . .
C30 C31 C32 C33 -2.7(18) . . . .
C31 C32 C33 C34 3.9(18) . . . .
C32 C33 C34 C29 -2.6(17) . . . .
C30 C29 C34 C33 0.3(16) . . . .
P2 C29 C34 C33 175.6(8) . . . .
C1 P2 N2 C35 160.7(9) . . . .
C23 P2 N2 C35 -72.6(10) . . . .
C29 P2 N2 C35 42.3(11) . . . .
C1 P2 N2 Ce1 1.6(6) . . . .
C23 P2 N2 Ce1 128.3(5) . . . .
C29 P2 N2 Ce1 -116.8(5) . . . .
N3 Ce1 N2 C35 50.5(9) . . . .
N4 Ce1 N2 C35 -80.9(9) . . . .
N1 Ce1 N2 C35 153.4(9) . . . .
C44 Ce1 N2 C35 -14.2(9) . . . .
C1 Ce1 N2 C35 -159.0(10) . . . .
N3 Ce1 N2 P2 -151.5(4) . . . .
N4 Ce1 N2 P2 77.1(5) . . . .
N1 Ce1 N2 P2 -48.6(5) . . . .
C44 Ce1 N2 P2 143.8(4) . . . .
C1 Ce1 N2 P2 -1.1(4) . . . .
P2 N2 C35 C40 -83.3(13) . . . .
Ce1 N2 C35 C40 70.8(12) . . . .
P2 N2 C35 C36 101.8(11) . . . .
Ce1 N2 C35 C36 -104.1(11) . . . .
C40 C35 C36 C37 4.2(16) . . . .
N2 C35 C36 C37 179.2(10) . . . .
C40 C35 C36 C42 -172.8(11) . . . .
N2 C35 C36 C42 2.2(17) . . . .
C35 C36 C37 C38 -1.2(18) . . . .
C42 C36 C37 C38 175.9(11) . . . .
C36 C37 C38 C39 -0.7(18) . . . .
C36 C37 C38 C43 -175.6(12) . . . .
C37 C38 C39 C40 -0.5(17) . . . .
C43 C38 C39 C40 174.5(11) . . . .
C38 C39 C40 C35 3.6(17) . . . .
C38 C39 C40 C41 -173.3(11) . . . .
C36 C35 C40 C39 -5.4(16) . . . .
N2 C35 C40 C39 179.5(10) . . . .
C36 C35 C40 C41 171.3(10) . . . .
N2 C35 C40 C41 -3.7(16) . . . .
N3 Ce1 C44 P4 129.8(5) . . . .
N4 Ce1 C44 P4 -1.4(3) . . . .
N2 Ce1 C44 P4 -125.5(4) . . . .
N1 Ce1 C44 P4 83.0(8) . . . .
C1 Ce1 C44 P4 -66.6(7) . . . .
N3 Ce1 C44 P3 -4.7(4) . . . .
N4 Ce1 C44 P3 -135.9(5) . . . .
N2 Ce1 C44 P3 100.1(4) . . . .
N1 Ce1 C44 P3 -51.5(9) . . . .
C1 Ce1 C44 P3 159.0(5) . . . .
P4 C44 P3 N3 -88.8(9) . . . .
Ce1 C44 P3 N3 6.4(5) . . . .
P4 C44 P3 C45 35.2(11) . . . .
Ce1 C44 P3 C45 130.4(4) . . . .
P4 C44 P3 C51 148.3(9) . . . .
Ce1 C44 P3 C51 -116.5(5) . . . .
N3 P3 C45 C50 -18.9(12) . . . .
C44 P3 C45 C50 -137.9(10) . . . .
C51 P3 C45 C50 105.5(10) . . . .
N3 P3 C45 C46 160.6(8) . . . .
C44 P3 C45 C46 41.6(11) . . . .
C51 P3 C45 C46 -75.0(10) . . . .
C50 C45 C46 C47 -0.3(17) . . . .
P3 C45 C46 C47 -179.9(9) . . . .
C45 C46 C47 C48 -0.3(18) . . . .
C46 C47 C48 C49 2.9(19) . . . .
C47 C48 C49 C50 -4.8(19) . . . .
C46 C45 C50 C49 -1.4(17) . . . .
P3 C45 C50 C49 178.0(9) . . . .
C48 C49 C50 C45 4.0(18) . . . .
N3 P3 C51 C56 -78.1(11) . . . .
C44 P3 C51 C56 37.2(12) . . . .
C45 P3 C51 C56 159.2(10) . . . .
N3 P3 C51 C52 105.6(10) . . . .
C44 P3 C51 C52 -139.1(9) . . . .
C45 P3 C51 C52 -17.0(11) . . . .
C56 C51 C52 C53 1.9(18) . . . .
P3 C51 C52 C53 178.2(10) . . . .
C51 C52 C53 C54 -2(2) . . . .
C52 C53 C54 C55 1(2) . . . .
C53 C54 C55 C56 1(2) . . . .
C54 C55 C56 C51 -1(2) . . . .
C52 C51 C56 C55 0(2) . . . .
P3 C51 C56 C55 -176.6(11) . . . .
C44 P3 N3 C57 167.4(10) . . . .
C45 P3 N3 C57 41.7(12) . . . .
C51 P3 N3 C57 -74.9(11) . . . .
C44 P3 N3 Ce1 -7.1(5) . . . .
C45 P3 N3 Ce1 -132.8(5) . . . .
C51 P3 N3 Ce1 110.7(5) . . . .
N4 Ce1 N3 C57 -125.2(10) . . . .
N2 Ce1 N3 C57 93.4(10) . . . .
N1 Ce1 N3 C57 -8.4(10) . . . .
C44 Ce1 N3 C57 -169.1(11) . . . .
C1 Ce1 N3 C57 30.8(13) . . . .
N4 Ce1 N3 P3 48.9(5) . . . .
N2 Ce1 N3 P3 -92.6(5) . . . .
N1 Ce1 N3 P3 165.6(4) . . . .
C44 Ce1 N3 P3 5.0(4) . . . .
C1 Ce1 N3 P3 -155.2(5) . . . .
P3 N3 C57 C58 80.3(14) . . . .
Ce1 N3 C57 C58 -107.0(12) . . . .
P3 N3 C57 C62 -105.1(11) . . . .
Ce1 N3 C57 C62 67.6(13) . . . .
C62 C57 C58 C59 3.4(16) . . . .
N3 C57 C58 C59 178.0(10) . . . .
C62 C57 C58 C64 -176.3(11) . . . .
N3 C57 C58 C64 -1.7(17) . . . .
C57 C58 C59 C60 -1.4(18) . . . .
C64 C58 C59 C60 178.4(11) . . . .
C58 C59 C60 C61 0.4(17) . . . .
C58 C59 C60 C65 -177.3(11) . . . .
C59 C60 C61 C62 -1.6(16) . . . .
C65 C60 C61 C62 176.0(11) . . . .
C60 C61 C62 C57 3.8(16) . . . .
C60 C61 C62 C63 -178.4(10) . . . .
C58 C57 C62 C61 -4.5(16) . . . .
N3 C57 C62 C61 -179.4(9) . . . .
C58 C57 C62 C63 177.7(10) . . . .
N3 C57 C62 C63 2.8(15) . . . .
P3 C44 P4 N4 97.7(9) . . . .
Ce1 C44 P4 N4 1.9(5) . . . .
P3 C44 P4 C72 -141.5(8) . . . .
Ce1 C44 P4 C72 122.7(4) . . . .
P3 C44 P4 C66 -28.7(11) . . . .
Ce1 C44 P4 C66 -124.4(4) . . . .
N4 P4 C66 C71 -49.6(10) . . . .
C44 P4 C66 C71 73.5(10) . . . .
C72 P4 C66 C71 -166.7(9) . . . .
N4 P4 C66 C67 130.8(10) . . . .
C44 P4 C66 C67 -106.0(11) . . . .
C72 P4 C66 C67 13.7(11) . . . .
C71 C66 C67 C68 -3.2(18) . . . .
P4 C66 C67 C68 176.4(9) . . . .
C66 C67 C68 C69 1.1(19) . . . .
C67 C68 C69 C70 0.1(19) . . . .
C68 C69 C70 C71 0.8(18) . . . .
C67 C66 C71 C70 4.1(17) . . . .
P4 C66 C71 C70 -175.5(9) . . . .
C69 C70 C71 C66 -3.0(17) . . . .
N4 P4 C72 C77 119.1(9) . . . .
C44 P4 C72 C77 0.1(10) . . . .
C66 P4 C72 C77 -121.7(9) . . . .
N4 P4 C72 C73 -60.2(10) . . . .
C44 P4 C72 C73 -179.2(8) . . . .
C66 P4 C72 C73 59.1(9) . . . .
C77 C72 C73 C74 -2.2(16) . . . .
P4 C72 C73 C74 177.1(8) . . . .
C72 C73 C74 C75 2.4(16) . . . .
C73 C74 C75 C76 -0.7(16) . . . .
C74 C75 C76 C77 -1.1(16) . . . .
C73 C72 C77 C76 0.4(15) . . . .
P4 C72 C77 C76 -178.9(8) . . . .
C75 C76 C77 C72 1.2(16) . . . .
C44 P4 N4 C78 168.9(8) . . . .
C72 P4 N4 C78 47.1(9) . . . .
C66 P4 N4 C78 -63.8(9) . . . .
C44 P4 N4 Ce1 -2.1(5) . . . .
C72 P4 N4 Ce1 -123.9(4) . . . .
C66 P4 N4 Ce1 125.2(5) . . . .
N3 Ce1 N4 C78 150.3(10) . . . .
N2 Ce1 N4 C78 -76.9(11) . . . .
N1 Ce1 N4 C78 42.6(11) . . . .
C44 Ce1 N4 C78 -166.2(11) . . . .
C1 Ce1 N4 C78 -18.3(11) . . . .
N3 Ce1 N4 P4 -42.1(4) . . . .
N2 Ce1 N4 P4 90.7(4) . . . .
N1 Ce1 N4 P4 -149.8(3) . . . .
C44 Ce1 N4 P4 1.4(3) . . . .
C1 Ce1 N4 P4 149.3(4) . . . .
P4 N4 C78 C79 -87.1(11) . . . .
Ce1 N4 C78 C79 78.9(13) . . . .
P4 N4 C78 C83 94.8(11) . . . .
Ce1 N4 C78 C83 -99.3(12) . . . .
N4 C78 C79 C80 172.6(10) . . . .
C83 C78 C79 C80 -9.2(16) . . . .
N4 C78 C79 C85 -10.6(15) . . . .
C83 C78 C79 C85 167.6(10) . . . .
C78 C79 C80 C81 2.2(17) . . . .
C85 C79 C80 C81 -174.7(11) . . . .
C79 C80 C81 C86 -173.6(12) . . . .
C79 C80 C81 C82 3.0(16) . . . .
C86 C81 C82 C83 175.3(12) . . . .
C80 C81 C82 C83 -1.4(17) . . . .
C81 C82 C83 C78 -5.3(17) . . . .
C81 C82 C83 C84 171.7(11) . . . .
C79 C78 C83 C82 10.6(16) . . . .
N4 C78 C83 C82 -171.2(10) . . . .
C79 C78 C83 C84 -166.3(10) . . . .
N4 C78 C83 C84 11.9(16) . . . .
N8 Ce2 C87 P6 -104.2(4) . . . .
N6 Ce2 C87 P6 127.8(5) . . . .
C130 Ce2 C87 P6 -145.1(5) . . . .
N5 Ce2 C87 P6 8.0(4) . . . .
N7 Ce2 C87 P6 48.4(8) . . . .
N8 Ce2 C87 P5 124.4(4) . . . .
N6 Ce2 C87 P5 -3.6(4) . . . .
C130 Ce2 C87 P5 83.5(7) . . . .
N5 Ce2 C87 P5 -123.4(5) . . . .
N7 Ce2 C87 P5 -83.0(7) . . . .
P6 C87 P5 N6 -80.9(9) . . . .
Ce2 C87 P5 N6 5.1(5) . . . .
P6 C87 P5 C94 155.0(8) . . . .
Ce2 C87 P5 C94 -119.0(4) . . . .
P6 C87 P5 C88 44.0(10) . . . .
Ce2 C87 P5 C88 130.1(4) . . . .
N6 P5 C88 C93 48.9(10) . . . .
C87 P5 C88 C93 -71.9(10) . . . .
C94 P5 C88 C93 171.5(9) . . . .
N6 P5 C88 C89 -138.7(8) . . . .
C87 P5 C88 C89 100.4(9) . . . .
C94 P5 C88 C89 -16.2(10) . . . .
C93 C88 C89 C90 -1.7(16) . . . .
P5 C88 C89 C90 -174.3(9) . . . .
C88 C89 C90 C91 -0.9(17) . . . .
C89 C90 C91 C92 3.4(17) . . . .
C90 C91 C92 C93 -3.1(17) . . . .
C91 C92 C93 C88 0.4(17) . . . .
C89 C88 C93 C92 2.0(15) . . . .
P5 C88 C93 C92 174.6(8) . . . .
N6 P5 C94 C99 54.7(11) . . . .
C87 P5 C94 C99 175.2(9) . . . .
C88 P5 C94 C99 -68.5(10) . . . .
N6 P5 C94 C95 -131.2(10) . . . .
C87 P5 C94 C95 -10.7(12) . . . .
C88 P5 C94 C95 105.7(10) . . . .
C99 C94 C95 C96 -2.8(18) . . . .
P5 C94 C95 C96 -176.9(10) . . . .
C94 C95 C96 C97 0(2) . . . .
C95 C96 C97 C98 2(2) . . . .
C96 C97 C98 C99 -2(2) . . . .
C97 C98 C99 C94 0(2) . . . .
C95 C94 C99 C98 2.7(19) . . . .
P5 C94 C99 C98 177.1(10) . . . .
N8 Ce2 N5 C121 -100.6(11) . . . .
N6 Ce2 N5 C121 130.8(10) . . . .
C130 Ce2 N5 C121 -30.0(14) . . . .
N7 Ce2 N5 C121 17.6(11) . . . .
C87 Ce2 N5 C121 179.3(12) . . . .
N8 Ce2 N5 P6 71.2(5) . . . .
N6 Ce2 N5 P6 -57.4(5) . . . .
C130 Ce2 N5 P6 141.9(7) . . . .
N7 Ce2 N5 P6 -170.5(5) . . . .
C87 Ce2 N5 P6 -8.8(4) . . . .
C105 C100 C101 C102 3.5(16) . . . .
N6 C100 C101 C102 176.2(10) . . . .
C105 C100 C101 C107 -177.8(11) . . . .
N6 C100 C101 C107 -5.1(16) . . . .
C100 C101 C102 C103 -0.4(18) . . . .
C107 C101 C102 C103 -179.1(11) . . . .
C101 C102 C103 C104 -1.4(17) . . . .
C101 C102 C103 C108 -179.4(11) . . . .
C102 C103 C104 C105 0.1(17) . . . .
C108 C103 C104 C105 178.1(11) . . . .
C101 C100 C105 C104 -4.7(16) . . . .
N6 C100 C105 C104 -177.0(10) . . . .
C101 C100 C105 C106 177.9(11) . . . .
N6 C100 C105 C106 5.7(17) . . . .
C103 C104 C105 C100 3.0(18) . . . .
C103 C104 C105 C106 -179.6(11) . . . .
C121 N5 P6 C87 -174.4(10) . . . .
Ce2 N5 P6 C87 13.4(6) . . . .
C121 N5 P6 C115 65.6(12) . . . .
Ce2 N5 P6 C115 -106.6(5) . . . .
C121 N5 P6 C109 -47.8(12) . . . .
Ce2 N5 P6 C109 140.0(4) . . . .
P5 C87 P6 N5 74.6(9) . . . .
Ce2 C87 P6 N5 -11.4(5) . . . .
P5 C87 P6 C115 -161.1(8) . . . .
Ce2 C87 P6 C115 112.9(4) . . . .
P5 C87 P6 C109 -53.4(10) . . . .
Ce2 C87 P6 C109 -139.4(5) . . . .
N5 P6 C109 C110 17.4(12) . . . .
C87 P6 C109 C110 141.3(10) . . . .
C115 P6 C109 C110 -105.2(11) . . . .
N5 P6 C109 C114 -163.6(8) . . . .
C87 P6 C109 C114 -39.8(10) . . . .
C115 P6 C109 C114 73.7(9) . . . .
C114 C109 C110 C111 -1.8(18) . . . .
P6 C109 C110 C111 177.1(9) . . . .
C109 C110 C111 C112 1.0(18) . . . .
C110 C111 C112 C113 0.6(18) . . . .
C111 C112 C113 C114 -1.4(18) . . . .
C112 C113 C114 C109 0.7(18) . . . .
C110 C109 C114 C113 0.9(17) . . . .
P6 C109 C114 C113 -178.1(9) . . . .
N5 P6 C115 C120 90.4(12) . . . .
C87 P6 C115 C120 -29.3(12) . . . .
C109 P6 C115 C120 -146.7(11) . . . .
N5 P6 C115 C116 -83.6(10) . . . .
C87 P6 C115 C116 156.6(9) . . . .
C109 P6 C115 C116 39.3(10) . . . .
C120 C115 C116 C117 0.3(18) . . . .
P6 C115 C116 C117 174.8(10) . . . .
C115 C116 C117 C118 1(2) . . . .
C116 C117 C118 C119 -1(3) . . . .
C117 C118 C119 C120 0(3) . . . .
C116 C115 C120 C119 -1(2) . . . .
P6 C115 C120 C119 -174.9(12) . . . .
C118 C119 C120 C115 1(3) . . . .
C105 C100 N6 P5 -92.6(14) . . . .
C101 C100 N6 P5 95.0(12) . . . .
C105 C100 N6 Ce2 107.3(11) . . . .
C101 C100 N6 Ce2 -65.0(13) . . . .
C87 P5 N6 C100 -169.2(10) . . . .
C94 P5 N6 C100 -47.2(12) . . . .
C88 P5 N6 C100 68.6(12) . . . .
C87 P5 N6 Ce2 -6.1(6) . . . .
C94 P5 N6 Ce2 116.0(5) . . . .
C88 P5 N6 Ce2 -128.2(5) . . . .
N8 Ce2 N6 C100 97.3(10) . . . .
C130 Ce2 N6 C100 25.1(11) . . . .
N5 Ce2 N6 C100 -144.3(10) . . . .
N7 Ce2 N6 C100 -42.7(10) . . . .
C87 Ce2 N6 C100 167.8(11) . . . .
N8 Ce2 N6 P5 -66.5(6) . . . .
C130 Ce2 N6 P5 -138.8(5) . . . .
N5 Ce2 N6 P5 51.9(5) . . . .
N7 Ce2 N6 P5 153.5(5) . . . .
C87 Ce2 N6 P5 4.0(4) . . . .
P6 N5 C121 C122 -79.8(15) . . . .
Ce2 N5 C121 C122 90.4(14) . . . .
P6 N5 C121 C126 108.1(12) . . . .
Ce2 N5 C121 C126 -81.8(13) . . . .
N5 C121 C122 C123 179.3(11) . . . .
C126 C121 C122 C123 -8.6(18) . . . .
N5 C121 C122 C129 -4.8(19) . . . .
C126 C121 C122 C129 167.3(12) . . . .
C121 C122 C123 C124 3.9(19) . . . .
C129 C122 C123 C124 -172.3(12) . . . .
C122 C123 C124 C125 1.2(19) . . . .
C122 C123 C124 C128 178.9(12) . . . .
C123 C124 C125 C126 -1.3(19) . . . .
C128 C124 C125 C126 -178.7(12) . . . .
C124 C125 C126 C121 -3.5(19) . . . .
C124 C125 C126 C127 177.3(12) . . . .
C122 C121 C126 C125 8.5(18) . . . .
N5 C121 C126 C125 -178.9(11) . . . .
C122 C121 C126 C127 -172.3(11) . . . .
N5 C121 C126 C127 0.3(17) . . . .
N8 Ce2 C130 P7 142.7(6) . . . .
N6 Ce2 C130 P7 -100.4(5) . . . .
N5 Ce2 C130 P7 58.6(10) . . . .
N7 Ce2 C130 P7 2.7(4) . . . .
C87 Ce2 C130 P7 -170.0(4) . . . .
N8 Ce2 C130 P8 3.5(5) . . . .
N6 Ce2 C130 P8 120.3(5) . . . .
N5 Ce2 C130 P8 -80.7(10) . . . .
N7 Ce2 C130 P8 -136.6(7) . . . .
C87 Ce2 C130 P8 50.7(9) . . . .
P8 C130 P7 N7 98.0(12) . . . .
Ce2 C130 P7 N7 -3.9(6) . . . .
P8 C130 P7 C131 -33.0(15) . . . .
Ce2 C130 P7 C131 -134.9(6) . . . .
P8 C130 P7 C137 -145.0(11) . . . .
Ce2 C130 P7 C137 113.1(5) . . . .
N7 P7 C131 C132 20.4(16) . . . .
C130 P7 C131 C132 147.7(13) . . . .
C137 P7 C131 C132 -92.8(14) . . . .
N7 P7 C131 C136 -158.5(10) . . . .
C130 P7 C131 C136 -31.2(14) . . . .
C137 P7 C131 C136 88.3(12) . . . .
C136 C131 C132 C133 2(2) . . . .
P7 C131 C132 C133 -176.6(11) . . . .
C131 C132 C133 C134 0(2) . . . .
C132 C133 C134 C135 -4(2) . . . .
C133 C134 C135 C136 6(3) . . . .
C134 C135 C136 C131 -4(3) . . . .
C132 C131 C136 C135 -1(2) . . . .
P7 C131 C136 C135 178.4(11) . . . .
N7 P7 C137 C138 -76.8(12) . . . .
C130 P7 C137 C138 166.6(11) . . . .
C131 P7 C137 C138 42.2(13) . . . .
N7 P7 C137 C142 98.0(12) . . . .
C130 P7 C137 C142 -18.5(13) . . . .
C131 P7 C137 C142 -143.0(12) . . . .
C142 C137 C138 C139 -3(2) . . . .
P7 C137 C138 C139 171.9(12) . . . .
C137 C138 C139 C140 4(2) . . . .
C138 C139 C140 C141 -3(2) . . . .
C139 C140 C141 C142 1(2) . . . .
C140 C141 C142 C137 0(2) . . . .
C138 C137 C142 C141 1(2) . . . .
P7 C137 C142 C141 -173.9(10) . . . .
C130 P7 N7 C143 175.8(11) . . . .
C131 P7 N7 C143 -51.2(13) . . . .
C137 P7 N7 C143 56.1(13) . . . .
C130 P7 N7 Ce2 3.9(6) . . . .
C131 P7 N7 Ce2 136.9(6) . . . .
C137 P7 N7 Ce2 -115.8(6) . . . .
N8 Ce2 N7 C143 147.4(11) . . . .
N6 Ce2 N7 C143 -68.2(11) . . . .
C130 Ce2 N7 C143 -174.2(12) . . . .
N5 Ce2 N7 C143 31.3(11) . . . .
C87 Ce2 N7 C143 -2.6(15) . . . .
N8 Ce2 N7 P7 -41.1(5) . . . .
N6 Ce2 N7 P7 103.3(5) . . . .
C130 Ce2 N7 P7 -2.7(4) . . . .
N5 Ce2 N7 P7 -157.2(4) . . . .
C87 Ce2 N7 P7 168.9(5) . . . .
P7 N7 C143 C144 -85.2(16) . . . .
Ce2 N7 C143 C144 83.6(15) . . . .
P7 N7 C143 C148 100.8(14) . . . .
Ce2 N7 C143 C148 -90.3(14) . . . .
N7 C143 C144 C145 178.2(11) . . . .
C148 C143 C144 C145 -7.8(19) . . . .
N7 C143 C144 C150 -4(2) . . . .
C148 C143 C144 C150 170.2(12) . . . .
C143 C144 C145 C146 1.9(19) . . . .
C150 C144 C145 C146 -176.2(11) . . . .
C144 C145 C146 C147 3.9(18) . . . .
C144 C145 C146 C151 -178.8(12) . . . .
C145 C146 C147 C148 -3.9(18) . . . .
C151 C146 C147 C148 178.8(12) . . . .
C146 C147 C148 C143 -2(2) . . . .
C146 C147 C148 C149 -179.5(12) . . . .
C144 C143 C148 C147 7.8(19) . . . .
N7 C143 C148 C147 -178.0(12) . . . .
C144 C143 C148 C149 -174.5(12) . . . .
N7 C143 C148 C149 -0.3(19) . . . .
P7 C130 P8 N8 -107.7(12) . . . .
Ce2 C130 P8 N8 -5.0(7) . . . .
P7 C130 P8 C158 16.0(14) . . . .
Ce2 C130 P8 C158 118.7(6) . . . .
P7 C130 P8 C152 134.0(12) . . . .
Ce2 C130 P8 C152 -123.3(7) . . . .
N8 P8 C152 C153 -119.1(15) . . . .
C130 P8 C152 C153 -2.5(17) . . . .
C158 P8 C152 C153 121.3(14) . . . .
N8 P8 C152 C157 51.9(16) . . . .
C130 P8 C152 C157 168.4(14) . . . .
C158 P8 C152 C157 -67.8(16) . . . .
C157 C152 C153 C154 -2(3) . . . .
P8 C152 C153 C154 169.9(14) . . . .
C152 C153 C154 C155 0(3) . . . .
C153 C154 C155 C156 3(2) . . . .
C154 C155 C156 C157 -4(2) . . . .
C155 C156 C157 C152 2(3) . . . .
C153 C152 C157 C156 1(3) . . . .
P8 C152 C157 C156 -170.4(13) . . . .
N8 P8 C158 C159 63.0(14) . . . .
C130 P8 C158 C159 -57.5(13) . . . .
C152 P8 C158 C159 -179.4(13) . . . .
N8 P8 C158 C163 -117.6(13) . . . .
C130 P8 C158 C163 122.0(14) . . . .
C152 P8 C158 C163 0.0(16) . . . .
C163 C158 C159 C160 -3(2) . . . .
P8 C158 C159 C160 176.3(13) . . . .
C158 C159 C160 C161 1(3) . . . .
C159 C160 C161 C162 1(3) . . . .
C160 C161 C162 C163 -2(3) . . . .
C161 C162 C163 C158 -1(3) . . . .
C159 C158 C163 C162 3(3) . . . .
P8 C158 C163 C162 -176.4(15) . . . .
C130 P8 N8 C164 -163.0(10) . . . .
C158 P8 N8 C164 71.8(13) . . . .
C152 P8 N8 C164 -43.1(12) . . . .
C130 P8 N8 Ce2 5.1(7) . . . .
C158 P8 N8 Ce2 -120.1(7) . . . .
C152 P8 N8 Ce2 125.1(6) . . . .
N6 Ce2 N8 C164 59.5(13) . . . .
C130 Ce2 N8 C164 161.2(14) . . . .
N5 Ce2 N8 C164 -51.7(13) . . . .
N7 Ce2 N8 C164 -160.8(12) . . . .
C87 Ce2 N8 C164 5.3(13) . . . .
N6 Ce2 N8 P8 -105.4(5) . . . .
C130 Ce2 N8 P8 -3.6(5) . . . .
N5 Ce2 N8 P8 143.4(4) . . . .
N7 Ce2 N8 P8 34.3(6) . . . .
C87 Ce2 N8 P8 -159.6(5) . . . .
P8 N8 C164 C165 -90.3(15) . . . .
Ce2 N8 C164 C165 107.6(14) . . . .
P8 N8 C164 C169 94.9(14) . . . .
Ce2 N8 C164 C169 -67.2(18) . . . .
C169 C164 C165 C166 -2(2) . . . .
N8 C164 C165 C166 -176.6(14) . . . .
C169 C164 C165 C172 177.0(14) . . . .
N8 C164 C165 C172 2(2) . . . .
C164 C165 C166 C167 0(3) . . . .
C172 C165 C166 C167 -178.9(16) . . . .
C165 C166 C167 C168 2(3) . . . .
C165 C166 C167 C171 180.0(17) . . . .
C166 C167 C168 C169 -3(3) . . . .
C171 C167 C168 C169 179.7(17) . . . .
C167 C168 C169 C164 1(2) . . . .
C167 C168 C169 C170 179.9(15) . . . .
C165 C164 C169 C168 1(2) . . . .
N8 C164 C169 C168 176.4(13) . . . .
C165 C164 C169 C170 -177.7(13) . . . .
N8 C164 C169 C170 -3(2) . . . .
